data_7707189
loop_
_publ_author_name
'Mukhacheva, Anna A.'
'Volcheck, Victoria V.'
'Sheven, Dmitry G.'
'Yanshole, Vadim V.'
'Kompankov, Nikolay B.'
'Haouas, Mohamed'
'Abramov, Pavel A.'
'Sokolov, Maxim N.'

_publ_section_title
;
 Coordination capacity of Keggin anions as polytopic ligands: case study
 of [VNb<sub>12</sub>O<sub>40</sub>]<sup>15</sup>.
;
_journal_issue 20
_journal_name_full 'Dalton transactions (Cambridge, England : 2003)'
_journal_page_first 7078
_journal_page_last 7084
_journal_paper_doi 10.1039/d1dt00765c
_journal_volume 50
_journal_year 2021
_chemical_formula_sum 'C30 H30 Na4.55 Nb12 O64.25 Ru5 V'
_chemical_formula_weight 3194.35
_space_group_crystal_system triclinic
_space_group_IT_number 2
_space_group_name_Hall '-P 1'
_space_group_name_H-M_alt 'P -1'
_atom_sites_solution_hydrogens geom
_atom_sites_solution_primary direct
_atom_sites_solution_secondary difmap
_audit_creation_method SHELXL-2017/1
_audit_update_record
;
2021-04-17 deposited with the CCDC.	2021-04-23 downloaded from the CCDC.
;
_cell_angle_alpha 92.167(4)
_cell_angle_beta 93.075(4)
_cell_angle_gamma 114.998(5)
_cell_formula_units_Z 2
_cell_length_a 14.1141(7)
_cell_length_b 16.3111(10)
_cell_length_c 22.4722(9)
_cell_measurement_reflns_used 4703
_cell_measurement_temperature 140(2)
_cell_measurement_theta_max 26.0870
_cell_measurement_theta_min 2.4540
_cell_volume 4671.6(5)
_computing_cell_refinement 'CrysAlisPro 1.171.38.41 (Rigaku OD, 2015)'
_computing_data_collection 'CrysAlisPro 1.171.38.41 (Rigaku OD, 2015)'
_computing_data_reduction 'CrysAlisPro 1.171.38.41 (Rigaku OD, 2015)'
_computing_molecular_graphics 'ShelXle (H\"ubschle, 2011)'
_computing_publication_material 'CIFTAB-2014 (Sheldrick, 2014)'
_computing_structure_refinement 'SHELXL-2014 (Sheldrick, 2014)'
_computing_structure_solution 'SHELXS-2014 (Sheldrick, 2014)'
_diffrn_ambient_temperature 140(2)
_diffrn_detector 'CCD plate'
_diffrn_detector_area_resol_mean 10.6168
_diffrn_detector_type AtlasS2
_diffrn_measured_fraction_theta_full 0.995
_diffrn_measured_fraction_theta_max 0.821
_diffrn_measurement_device 'four-circle diffractometer'
_diffrn_measurement_device_type 'New Xcalibur, AtlasS2'
_diffrn_measurement_method '\w scans'
_diffrn_radiation_monochromator graphite
_diffrn_radiation_probe x-ray
_diffrn_radiation_source 'fine-focus sealed tube'
_diffrn_radiation_type MoK\a
_diffrn_radiation_wavelength 0.71073
_diffrn_reflns_av_R_equivalents 0.0860
_diffrn_reflns_av_unetI/netI 0.1972
_diffrn_reflns_Laue_measured_fraction_full 0.995
_diffrn_reflns_Laue_measured_fraction_max 0.821
_diffrn_reflns_limit_h_max 19
_diffrn_reflns_limit_h_min -18
_diffrn_reflns_limit_k_max 19
_diffrn_reflns_limit_k_min -21
_diffrn_reflns_limit_l_max 29
_diffrn_reflns_limit_l_min -30
_diffrn_reflns_number 41461
_diffrn_reflns_point_group_measured_fraction_full 0.995
_diffrn_reflns_point_group_measured_fraction_max 0.821
_diffrn_reflns_theta_full 25.500
_diffrn_reflns_theta_max 29.110
_diffrn_reflns_theta_min 1.819
_diffrn_source 'sealed X-ray tube'
_exptl_absorpt_coefficient_mu 2.403
_exptl_absorpt_correction_T_max 1.00000
_exptl_absorpt_correction_T_min 0.93534
_exptl_absorpt_correction_type multi-scan
_exptl_absorpt_process_details
;
CrysAlisPro 1.171.38.41 (Rigaku Oxford Diffraction, 2015)
Empirical absorption correction using spherical harmonics,
implemented in SCALE3 ABSPACK scaling algorithm.
;
_exptl_crystal_colour yellow
_exptl_crystal_density_diffrn 2.271
_exptl_crystal_description block
_exptl_crystal_F_000 3018
_exptl_crystal_size_max 0.180
_exptl_crystal_size_mid 0.100
_exptl_crystal_size_min 0.080
_refine_diff_density_max 2.405
_refine_diff_density_min -1.186
_refine_diff_density_rms 0.277
_refine_ls_extinction_method none
_refine_ls_goodness_of_fit_ref 0.942
_refine_ls_hydrogen_treatment constr
_refine_ls_matrix_type full
_refine_ls_number_parameters 1040
_refine_ls_number_reflns 20631
_refine_ls_number_restraints 204
_refine_ls_restrained_S_all 0.938
_refine_ls_R_factor_all 0.1746
_refine_ls_R_factor_gt 0.0784
_refine_ls_shift/su_max 0.002
_refine_ls_shift/su_mean 0.000
_refine_ls_structure_factor_coef Fsqd
_refine_ls_weighting_details 'w=1/[\s^2^(Fo^2^)+(0.0735P)^2^] where P=(Fo^2^+2Fc^2^)/3'
_refine_ls_weighting_scheme calc
_refine_ls_wR_factor_gt 0.1625
_refine_ls_wR_factor_ref 0.1928
_reflns_Friedel_coverage 0.000
_reflns_number_gt 10168
_reflns_number_total 20631
_reflns_threshold_expression >2\s(I)
_cod_data_source_file d1dt00765c2.cif
_cod_data_source_block 2
_cod_depositor_comments 'Adding full bibliography for 7707188--7707189.cif.'
_cod_original_cell_volume 4671.6(4)
_cod_database_code 7707189
_shelx_shelxl_version_number 2017/1
_shelx_space_group_comment
;
The symmetry employed for this shelxl refinement is uniquely defined
by the following loop, which should always be used as a source of
symmetry information in preference to the above space-group names.
They are only intended as comments.
;
_shelx_estimated_absorpt_t_min 0.672
_shelx_estimated_absorpt_t_max 0.831

loop_
_space_group_symop_operation_xyz
'x, y, z'
'-x, -y, -z'

loop_
_atom_site_label
_atom_site_type_symbol
_atom_site_fract_x
_atom_site_fract_y
_atom_site_fract_z
_atom_site_U_iso_or_equiv
_atom_site_adp_type
_atom_site_occupancy
_atom_site_site_symmetry_order
_atom_site_calc_flag
_atom_site_refinement_flags_posn
_atom_site_refinement_flags_adp
_atom_site_refinement_flags_occupancy
_atom_site_disorder_assembly
_atom_site_disorder_group
O1 O 0.4387(8) 0.4557(7) 0.7328(4) 0.028(2) Uani 1 1 d . . . . .
O2 O 0.5301(7) 0.3486(6) 0.7986(4) 0.018(2) Uani 1 1 d . . . . .
O3 O 0.6408(7) 0.5258(6) 0.8034(3) 0.0147(19) Uani 1 1 d . . . . .
O4 O 0.7279(7) 0.4417(6) 0.8697(3) 0.019(2) Uani 1 1 d . . . . .
O5 O 0.8315(7) 0.6416(6) 0.8743(4) 0.022(2) Uani 1 1 d . . . . .
O6 O 0.8256(7) 0.6109(6) 0.7456(4) 0.020(2) Uani 1 1 d . U . . .
O7 O 0.3981(8) 0.1858(7) 0.8588(4) 0.031(2) Uani 1 1 d . . . . .
O8 O 0.6214(7) 0.2520(6) 0.8642(4) 0.022(2) Uani 1 1 d . . . . .
O9 O 0.7339(7) 0.3415(6) 0.9756(4) 0.024(2) Uani 1 1 d . . . . .
O10 O 0.9112(7) 0.4224(6) 0.9041(4) 0.020(2) Uani 1 1 d . . . . .
O11 O 0.8153(8) 0.2460(7) 0.8985(4) 0.028(2) Uani 1 1 d . . . . .
O12 O 0.9901(8) 0.3282(7) 0.8443(4) 0.027(2) Uani 1 1 d . . . . .
O13 O 1.1141(7) 0.5218(7) 0.8559(4) 0.027(2) Uani 1 1 d . . . . .
O14 O 0.8999(8) 0.1268(7) 0.8427(4) 0.031(3) Uani 1 1 d . . . . .
O15 O 0.7122(7) 0.1353(6) 0.7955(4) 0.021(2) Uani 1 1 d . . . . .
O16 O 0.4982(7) 0.0973(6) 0.7887(4) 0.023(2) Uani 1 1 d . . . . .
O17 O 0.5725(8) -0.0292(7) 0.7293(4) 0.033(3) Uani 1 1 d . . . . .
O18 O 0.4923(8) 0.0919(6) 0.6712(4) 0.028(2) Uani 1 1 d . . . . .
O19 O 0.4110(7) 0.1851(6) 0.7308(4) 0.018(2) Uani 1 1 d . . . . .
O20 O 0.3839(7) 0.1755(6) 0.5962(4) 0.021(2) Uani 1 1 d . . . . .
O21 O 0.6194(7) 0.2421(6) 0.7337(4) 0.018(2) Uani 1 1 d . . . . .
O22 O 0.8112(7) 0.3337(6) 0.8004(3) 0.016(2) Uani 1 1 d . . . . .
O23 O 0.4777(10) -0.0276(8) 0.5787(5) 0.048(3) Uani 1 1 d . . . . .
O24 O 0.9190(7) 0.5306(6) 0.8111(4) 0.021(2) Uani 1 1 d . . . . .
O25 O 1.0052(7) 0.4336(6) 0.7433(4) 0.018(2) Uani 1 1 d . U . . .
O26 O 0.8955(7) 0.2194(6) 0.7380(4) 0.022(2) Uani 1 1 d . . . . .
O27 O 0.8884(8) 0.1224(7) 0.6267(4) 0.030(2) Uani 1 1 d . . . . .
O28 O 0.7053(7) 0.1316(6) 0.6730(4) 0.020(2) Uani 1 1 d . . . . .
O29 O 0.6065(7) 0.2489(6) 0.6057(4) 0.017(2) Uani 1 1 d . . . . .
O30 O 0.6348(7) 0.5273(6) 0.6800(3) 0.016(2) Uani 1 1 d . U . . .
O31 O 0.5076(7) 0.3366(6) 0.6729(4) 0.020(2) Uani 1 1 d . . . . .
O32 O 0.7207(7) 0.4319(6) 0.7379(4) 0.019(2) Uani 1 1 d . . . . .
O33 O 0.8140(8) 0.6390(6) 0.6204(4) 0.024(2) Uani 1 1 d . . . . .
O34 O 0.7245(7) 0.4407(6) 0.6052(4) 0.019(2) Uani 1 1 d . . . . .
O35 O 0.8045(7) 0.3303(6) 0.6765(4) 0.018(2) Uani 1 1 d . . . . .
O36 O 0.9116(7) 0.5279(6) 0.6790(4) 0.022(2) Uani 1 1 d . . . . .
O37 O 1.1003(7) 0.5141(7) 0.6406(4) 0.024(2) Uani 1 1 d . . . . .
O38 O 0.9768(7) 0.3207(6) 0.6372(3) 0.017(2) Uani 1 1 d . . . . .
O39 O 0.8921(7) 0.4116(6) 0.5791(4) 0.016(2) Uani 1 1 d . U . . .
O40 O 0.7920(7) 0.2361(6) 0.5760(4) 0.018(2) Uani 1 1 d . . . . .
O41 O 0.6958(7) 0.3242(6) 0.4994(4) 0.021(2) Uani 1 1 d . . . . .
O42 O 0.3863(9) 0.5117(8) 0.4874(4) 0.040(3) Uani 1 1 d . . . . .
O43 O 0.2745(10) 0.5431(9) 0.5825(5) 0.058(4) Uani 1 1 d . . . . .
O44 O 0.2590(9) 0.2656(8) 0.4506(5) 0.040(3) Uani 1 1 d . . . . .
O45 O 0.4697(9) 0.2538(8) 0.4854(4) 0.043(3) Uani 1 1 d . . . . .
O46 O 0.3862(11) 0.3821(10) 0.5869(5) 0.063(4) Uani 1 1 d . . . . .
O47 O 0.2458(13) 0.5089(12) 0.7430(7) 0.066(5) Uiso 0.8 1 d . . P . .
O48 O 0.4154(19) 0.6647(17) 0.7548(10) 0.054(7) Uiso 0.5 1 d . . P . .
O50 O 0.2732(10) 0.0544(9) 0.3456(5) 0.060(4) Uani 1 1 d . . . . .
O51 O 0.2678(13) 0.2442(9) 0.3065(6) 0.077(5) Uani 1 1 d . . . . .
O52 O 0.4958(17) 0.2466(16) 0.3446(9) 0.044(6) Uiso 0.5 1 d . . P . .
O53 O 0.0636(16) 0.1136(14) 0.3546(9) 0.032(5) Uiso 0.5 1 d . . P . .
O54 O 0.006(2) -0.079(2) 0.2667(13) 0.095(9) Uiso 0.6 1 d . . P . .
O55 O 0.154(2) 0.185(2) 0.1843(12) 0.068(8) Uiso 0.5 1 d . . P . .
O56 O 0.2627(11) 0.0536(8) 0.2005(6) 0.062(4) Uani 1 1 d . . . . .
O57 O 0.187(2) 0.206(2) 0.1030(12) 0.068(8) Uiso 0.5 1 d . . P . .
O58 O 0.3878(10) 0.3140(8) 0.2076(5) 0.050(3) Uani 1 1 d . . . . .
O59 O 0.2695(19) 0.0722(18) 0.0545(11) 0.046(6) Uiso 0.5 1 d . . P . .
O60 O 0.474(2) 0.236(2) 0.0851(12) 0.076(8) Uiso 0.5 1 d . . P . .
O63 O 0.276(4) 0.270(4) 0.738(2) 0.082(16) Uiso 0.35 1 d . . P . .
O64 O 0.048(2) 0.096(2) 0.1806(13) 0.077(9) Uiso 0.5 1 d . . P . .
O66 O 0.6584(10) 0.0625(8) 0.5212(5) 0.050(3) Uani 1 1 d . . . . .
O68 O 0.254(3) 0.036(2) 0.0237(15) 0.088(10) Uiso 0.5 1 d . . P . .
O70 O 0.2493(17) 0.2515(16) 0.0626(9) 0.041(6) Uiso 0.5 1 d . . P . .
O72 O 0.6442(11) 0.2046(11) 0.4011(6) 0.082(5) Uani 1 1 d . . . . .
O76 O 0.191(2) 0.157(2) 0.8665(12) 0.070(8) Uiso 0.5 1 d . . P . .
O77 O 0.2035(19) 0.3621(18) 0.8180(10) 0.042(6) Uiso 0.5 1 d . . P . .
O78 O 0.234(2) 0.224(2) 0.7340(12) 0.085(9) Uiso 0.65 1 d . . P . .
O79 O 0.1810(11) 0.3385(10) 0.6534(6) 0.040(4) Uiso 0.75 1 d . . P . .
O80 O 0.4750(9) 0.3995(9) 0.3849(5) 0.056(4) Uani 1 1 d . . . . .
O81 O 0.4847(19) -0.1633(17) 0.8057(10) 0.055(7) Uiso 0.5 1 d . . P . .
O82 O 0.019(3) -0.035(3) 0.2238(19) 0.093(13) Uiso 0.4 1 d . . P . .
O83 O 0.2083(16) 0.2023(14) 0.5707(9) 0.033(5) Uiso 0.5 1 d . . P . .
O84 O 0.174(3) 0.308(3) 0.8321(14) 0.086(10) Uiso 0.5 1 d . . P . .
O86 O 0.260(5) 0.483(5) 0.792(3) 0.058(17) Uiso 0.2 1 d . . P . .
Na2 Na 0.4315(5) 0.3861(5) 0.4863(3) 0.0406(17) Uani 1 1 d . . . . .
Na3 Na 0.3402(10) 0.1865(9) 0.4026(5) 0.044(3) Uiso 0.6 1 d . . P . .
Na3A Na 0.3652(14) 0.2178(13) 0.3850(8) 0.041(5) Uiso 0.4 1 d . . P . .
Na4 Na 0.1772(13) 0.1031(11) 0.2702(7) 0.065(5) Uiso 0.6 1 d . . P . .
Na4A Na 0.1347(18) 0.0795(16) 0.2789(9) 0.054(6) Uiso 0.4 1 d . . P . .
Na1 Na 0.3380(9) 0.4810(8) 0.6538(5) 0.048(3) Uiso 0.6 1 d . . P . .
Na6 Na 0.259(2) 0.3709(18) 0.7451(11) 0.038(6) Uiso 0.25 1 d . . P . .
Na5 Na 0.3250(8) 0.1810(6) 0.1378(4) 0.050(3) Uani 0.7 1 d . . P . .
V1 V 0.73850(18) 0.33500(15) 0.73755(9) 0.0145(5) Uani 1 1 d . . . . .
Nb1 Nb 0.55013(10) 0.43617(9) 0.73225(5) 0.0196(3) Uani 1 1 d . . . . .
Nb2 Nb 0.79053(10) 0.54974(8) 0.82194(5) 0.0168(3) Uani 1 1 d . . . . .
Nb3 Nb 0.75520(10) 0.33763(9) 0.90034(5) 0.0193(3) Uani 1 1 d . . . . .
Nb4 Nb 0.49824(10) 0.21961(9) 0.81067(5) 0.0221(3) Uani 1 1 d . . . . .
Nb5 Nb 0.48780(10) 0.21224(9) 0.65271(5) 0.0206(3) Uani 1 1 d . . . . .
Nb6 Nb 0.73473(10) 0.33125(8) 0.57540(5) 0.0174(3) Uani 1 1 d . . . . .
Nb7 Nb 0.77626(10) 0.54392(8) 0.66316(5) 0.0162(3) Uani 1 1 d . . . . .
Nb8 Nb 0.60513(11) 0.08926(9) 0.73136(5) 0.0220(3) Uani 1 1 d . . . . .
Nb9 Nb 0.85921(11) 0.20812(9) 0.81883(5) 0.0218(3) Uani 1 1 d . . . . .
Nb10 Nb 0.98819(10) 0.44739(9) 0.82722(5) 0.0187(3) Uani 1 1 d . . . . .
Nb11 Nb 0.84769(10) 0.20375(9) 0.65386(5) 0.0195(3) Uani 1 1 d . . . . .
Nb12 Nb 0.97611(10) 0.44327(9) 0.66017(5) 0.0173(3) Uani 1 1 d . . . . .
Ru1 Ru 0.57809(9) 0.44511(8) 0.87399(5) 0.0218(3) Uani 1 1 d . . . . .
Ru2 Ru 0.96799(10) 0.33138(8) 0.93648(5) 0.0251(3) Uani 1 1 d . . . . .
Ru3 Ru 0.93942(9) 0.31508(8) 0.54418(5) 0.0208(3) Uani 1 1 d . . . . .
Ru4 Ru 0.36545(10) 0.04512(8) 0.72796(5) 0.0275(3) Uani 1 1 d . . . . .
Ru5 Ru 0.98355(9) 0.63414(8) 0.74921(5) 0.0188(3) Uani 1 1 d . . . . .
C1 C 0.2494(14) -0.0321(11) 0.7864(9) 0.053(4) Uani 1 1 d . U . . .
H1 H 0.245952 -0.024353 0.828241 0.064 Uiso 1 1 calc R U . . .
C2 C 0.2991(14) -0.0852(11) 0.7640(8) 0.049(4) Uani 1 1 d . U . . .
H2 H 0.330113 -0.112127 0.790791 0.059 Uiso 1 1 calc R U . . .
C3 C 0.3024(14) -0.0975(12) 0.7043(8) 0.052(4) Uani 1 1 d . U . . .
H3 H 0.335447 -0.133411 0.689739 0.062 Uiso 1 1 calc R U . . .
C4 C 0.2575(15) -0.0579(12) 0.6635(9) 0.058(4) Uani 1 1 d . U . . .
H4 H 0.259583 -0.068521 0.621816 0.070 Uiso 1 1 calc R U . . .
C5 C 0.2132(16) -0.0069(12) 0.6823(9) 0.060(4) Uani 1 1 d . U . . .
H5 H 0.185567 0.020370 0.653765 0.072 Uiso 1 1 calc R U . . .
C6 C 0.2046(15) 0.0097(12) 0.7458(9) 0.057(4) Uani 1 1 d . U . . .
H6 H 0.171314 0.046137 0.759290 0.068 Uiso 1 1 calc R U . . .
C7 C 0.9495(14) 0.2886(11) 1.0259(7) 0.0388(18) Uani 1 1 d . U . . .
H7 H 0.888064 0.258326 1.046198 0.047 Uiso 1 1 calc R U . . .
C8 C 0.9921(13) 0.2350(12) 0.9922(6) 0.0391(18) Uani 1 1 d . U . . .
H8 H 0.958357 0.170684 0.990186 0.047 Uiso 1 1 calc R U . . .
C9 C 1.0807(13) 0.2789(12) 0.9638(7) 0.0392(18) Uani 1 1 d . U . . .
H9 H 1.109713 0.245308 0.941820 0.047 Uiso 1 1 calc R U . . .
C10 C 1.1307(14) 0.3769(11) 0.9672(7) 0.0391(18) Uani 1 1 d . U . . .
H10 H 1.191854 0.407749 0.946715 0.047 Uiso 1 1 calc R U . . .
C11 C 1.0888(13) 0.4269(12) 1.0008(6) 0.0390(18) Uani 1 1 d . U . . .
H11 H 1.123360 0.491213 1.004393 0.047 Uiso 1 1 calc R U . . .
C12 C 0.9963(13) 0.3815(11) 1.0288(7) 0.0388(18) Uani 1 1 d . U . . .
H12 H 0.966021 0.414984 1.049753 0.047 Uiso 1 1 calc R U . . .
C13 C 1.1523(11) 0.6765(10) 0.7594(6) 0.023(3) Uani 1 1 d . U . . .
H13 H 1.195333 0.644993 0.763585 0.028 Uiso 1 1 calc R U . . .
C14 C 1.1181(11) 0.7061(10) 0.8100(6) 0.026(3) Uani 1 1 d . U . . .
H14 H 1.136003 0.690980 0.848033 0.031 Uiso 1 1 calc R U . . .
C15 C 1.0594(12) 0.7564(10) 0.8073(6) 0.030(3) Uani 1 1 d . U . . .
H15 H 1.038887 0.776889 0.842372 0.036 Uiso 1 1 calc R U . . .
C16 C 1.0311(12) 0.7758(10) 0.7482(7) 0.031(3) Uani 1 1 d . U . . .
H16 H 0.989298 0.808420 0.744252 0.038 Uiso 1 1 calc R U . . .
C17 C 1.0635(12) 0.7480(10) 0.6976(7) 0.032(3) Uani 1 1 d . U . . .
H17 H 1.047400 0.764465 0.659605 0.039 Uiso 1 1 calc R U . . .
C18 C 1.1217(11) 0.6942(10) 0.7023(7) 0.027(3) Uani 1 1 d . U . . .
H18 H 1.139398 0.670781 0.667378 0.033 Uiso 1 1 calc R U . . .
C19 C 0.9556(13) 0.3591(12) 0.4539(6) 0.0363(17) Uani 1 1 d . U . . .
H19 H 0.928918 0.396496 0.434390 0.044 Uiso 1 1 calc R U . . .
C20 C 0.8995(14) 0.2694(12) 0.4518(6) 0.0364(17) Uani 1 1 d . U . . .
H20 H 0.832810 0.243408 0.430027 0.044 Uiso 1 1 calc R U . . .
C21 C 0.9357(13) 0.2126(12) 0.4804(6) 0.0364(17) Uani 1 1 d . U . . .
H21 H 0.893709 0.149009 0.477797 0.044 Uiso 1 1 calc R U . . .
C22 C 1.0321(13) 0.2481(12) 0.5123(6) 0.0363(17) Uani 1 1 d . U . . .
H22 H 1.057182 0.210139 0.532455 0.044 Uiso 1 1 calc R U . . .
C23 C 1.0940(14) 0.3456(11) 0.5142(6) 0.0363(17) Uani 1 1 d . U . . .
H23 H 1.161271 0.372602 0.535307 0.044 Uiso 1 1 calc R U . . .
C24 C 1.0552(13) 0.3976(12) 0.4857(6) 0.0363(17) Uani 1 1 d . U . . .
H24 H 1.095794 0.461370 0.487080 0.044 Uiso 1 1 calc R U . . .
C25 C 0.4968(14) 0.3711(12) 0.9487(7) 0.043(3) Uani 1 1 d . U . . .
H25 H 0.481998 0.312837 0.962283 0.051 Uiso 1 1 calc R U . . .
C26 C 0.4291(14) 0.3836(12) 0.9081(7) 0.042(3) Uani 1 1 d . U . . .
H26 H 0.370647 0.331237 0.891095 0.051 Uiso 1 1 calc R U . . .
C27 C 0.4397(13) 0.4668(12) 0.8899(7) 0.037(3) Uani 1 1 d . U . . .
H27 H 0.388123 0.472623 0.863690 0.045 Uiso 1 1 calc R U . . .
C28 C 0.5348(12) 0.5457(11) 0.9134(6) 0.030(3) Uani 1 1 d . U . . .
H28 H 0.546354 0.604330 0.901667 0.036 Uiso 1 1 calc R U . . .
C29 C 0.6076(13) 0.5362(12) 0.9522(6) 0.039(3) Uani 1 1 d . U . . .
H29 H 0.668886 0.587912 0.967072 0.046 Uiso 1 1 calc R U . . .
C30 C 0.5909(14) 0.4487(12) 0.9701(6) 0.038(3) Uani 1 1 d . U . . .
H30 H 0.641770 0.441631 0.996158 0.045 Uiso 1 1 calc R U . . .

loop_
_atom_site_aniso_label
_atom_site_aniso_U_11
_atom_site_aniso_U_22
_atom_site_aniso_U_33
_atom_site_aniso_U_23
_atom_site_aniso_U_13
_atom_site_aniso_U_12
O1 0.028(6) 0.031(7) 0.023(5) -0.006(5) -0.003(4) 0.011(5)
O2 0.019(5) 0.013(5) 0.014(5) 0.001(4) -0.003(4) -0.001(4)
O3 0.014(5) 0.008(5) 0.013(4) -0.004(4) 0.006(4) -0.004(4)
O4 0.020(5) 0.022(6) 0.009(4) -0.001(4) 0.005(4) 0.003(5)
O5 0.020(5) 0.025(6) 0.014(5) -0.007(4) -0.006(4) 0.006(5)
O6 0.028(5) 0.016(5) 0.015(4) -0.008(4) 0.004(4) 0.009(4)
O7 0.027(6) 0.032(7) 0.022(5) 0.002(5) 0.000(4) 0.002(5)
O8 0.019(5) 0.019(6) 0.017(5) -0.002(4) -0.004(4) -0.002(5)
O9 0.031(6) 0.021(6) 0.013(5) 0.001(4) -0.001(4) 0.004(5)
O10 0.029(6) 0.021(6) 0.013(4) 0.000(4) -0.006(4) 0.014(5)
O11 0.043(7) 0.021(6) 0.011(5) -0.003(4) -0.003(4) 0.007(5)
O12 0.036(6) 0.023(6) 0.025(5) -0.003(5) 0.004(5) 0.015(5)
O13 0.019(6) 0.032(7) 0.028(5) -0.006(5) 0.003(4) 0.008(5)
O14 0.037(7) 0.030(7) 0.025(5) -0.006(5) -0.019(5) 0.015(6)
O15 0.021(6) 0.013(5) 0.019(5) -0.001(4) 0.005(4) -0.003(5)
O16 0.020(6) 0.015(5) 0.019(5) 0.002(4) 0.000(4) -0.007(5)
O17 0.054(7) 0.019(6) 0.027(6) 0.003(5) -0.003(5) 0.017(6)
O18 0.047(7) 0.021(6) 0.015(5) 0.002(4) -0.013(5) 0.016(6)
O19 0.013(5) 0.016(5) 0.018(5) 0.006(4) -0.002(4) -0.001(4)
O20 0.028(6) 0.014(5) 0.012(4) -0.002(4) -0.004(4) 0.002(5)
O21 0.025(6) 0.013(5) 0.018(5) -0.005(4) 0.000(4) 0.010(5)
O22 0.030(6) 0.011(5) 0.009(4) -0.003(4) -0.010(4) 0.012(5)
O23 0.065(9) 0.031(7) 0.032(6) -0.015(5) -0.011(6) 0.008(7)
O24 0.033(6) 0.009(5) 0.015(5) 0.004(4) 0.004(4) 0.003(5)
O25 0.022(5) 0.014(5) 0.013(4) -0.008(4) -0.006(4) 0.004(4)
O26 0.029(6) 0.019(6) 0.015(5) -0.006(4) -0.001(4) 0.008(5)
O27 0.049(7) 0.022(6) 0.022(5) -0.003(4) -0.006(5) 0.021(6)
O28 0.028(6) 0.012(5) 0.017(5) -0.001(4) -0.001(4) 0.007(5)
O29 0.022(5) 0.004(5) 0.017(5) 0.001(4) -0.001(4) -0.002(4)
O30 0.022(5) 0.013(5) 0.012(4) -0.009(3) -0.003(4) 0.008(4)
O31 0.036(6) 0.013(5) 0.010(4) -0.006(4) -0.001(4) 0.009(5)
O32 0.033(6) 0.016(5) 0.012(4) 0.001(4) 0.003(4) 0.014(5)
O33 0.037(6) 0.021(6) 0.013(5) 0.000(4) 0.006(4) 0.011(5)
O34 0.025(6) 0.015(5) 0.013(4) 0.000(4) 0.001(4) 0.006(5)
O35 0.020(5) 0.015(5) 0.016(5) 0.000(4) 0.006(4) 0.006(5)
O36 0.027(6) 0.010(5) 0.022(5) -0.012(4) 0.000(4) 0.001(5)
O37 0.028(6) 0.027(6) 0.018(5) -0.008(4) 0.002(4) 0.015(5)
O38 0.027(6) 0.028(6) 0.005(4) -0.006(4) -0.002(4) 0.021(5)
O39 0.024(5) 0.008(4) 0.018(4) -0.003(3) 0.002(4) 0.007(4)
O40 0.029(6) 0.019(5) 0.015(5) 0.005(4) 0.003(4) 0.019(5)
O41 0.027(6) 0.020(6) 0.014(5) 0.000(4) 0.002(4) 0.008(5)
O42 0.052(8) 0.035(7) 0.035(6) -0.009(5) -0.013(5) 0.023(7)
O43 0.066(9) 0.069(10) 0.053(8) 0.012(7) 0.025(7) 0.039(8)
O44 0.042(7) 0.043(8) 0.045(7) 0.013(6) 0.009(6) 0.026(7)
O45 0.048(8) 0.056(9) 0.023(6) 0.000(6) 0.000(5) 0.020(7)
O46 0.109(12) 0.085(11) 0.027(6) 0.005(7) 0.002(7) 0.074(10)
O50 0.076(10) 0.041(8) 0.056(8) 0.004(7) -0.002(7) 0.021(8)
O51 0.129(14) 0.051(10) 0.067(9) 0.015(8) 0.015(9) 0.052(10)
O56 0.082(10) 0.036(8) 0.066(9) -0.006(7) -0.011(8) 0.026(8)
O58 0.066(9) 0.043(8) 0.043(7) 0.000(6) -0.001(6) 0.026(8)
O66 0.059(9) 0.039(8) 0.042(7) -0.009(6) -0.006(6) 0.013(7)
O72 0.062(10) 0.104(14) 0.073(10) -0.049(9) -0.013(8) 0.034(10)
O80 0.042(8) 0.086(11) 0.053(8) 0.004(7) 0.010(6) 0.038(8)
Na2 0.047(4) 0.041(4) 0.036(4) -0.002(3) -0.010(3) 0.022(4)
Na5 0.076(8) 0.009(5) 0.052(6) 0.006(4) 0.010(5) 0.005(5)
V1 0.0203(13) 0.0097(12) 0.0103(11) 0.0002(9) -0.0028(9) 0.0037(11)
Nb1 0.0208(7) 0.0173(7) 0.0175(6) -0.0001(5) 0.0001(5) 0.0054(6)
Nb2 0.0197(7) 0.0138(7) 0.0133(6) -0.0016(5) 0.0013(5) 0.0038(6)
Nb3 0.0285(8) 0.0150(7) 0.0100(6) -0.0011(5) -0.0012(5) 0.0054(6)
Nb4 0.0265(8) 0.0150(7) 0.0152(6) -0.0001(5) 0.0014(5) -0.0005(6)
Nb5 0.0248(8) 0.0136(7) 0.0153(6) -0.0012(5) -0.0036(5) 0.0012(6)
Nb6 0.0254(8) 0.0129(7) 0.0123(6) -0.0015(5) -0.0003(5) 0.0072(6)
Nb7 0.0217(7) 0.0116(7) 0.0134(6) 0.0003(5) 0.0013(5) 0.0054(6)
Nb8 0.0324(8) 0.0116(7) 0.0147(6) -0.0003(5) -0.0029(6) 0.0029(7)
Nb9 0.0352(8) 0.0156(7) 0.0137(6) -0.0045(5) -0.0069(6) 0.0114(7)
Nb10 0.0247(8) 0.0174(7) 0.0122(6) -0.0044(5) -0.0032(5) 0.0083(6)
Nb11 0.0287(8) 0.0127(7) 0.0158(6) -0.0030(5) -0.0020(5) 0.0083(7)
Nb12 0.0209(7) 0.0140(7) 0.0141(6) -0.0023(5) 0.0016(5) 0.0049(6)
Ru1 0.0255(7) 0.0208(7) 0.0152(6) -0.0011(5) 0.0040(5) 0.0061(6)
Ru2 0.0391(8) 0.0215(7) 0.0149(6) -0.0057(5) -0.0092(5) 0.0151(7)
Ru3 0.0281(7) 0.0194(7) 0.0152(6) -0.0027(5) 0.0032(5) 0.0105(6)
Ru4 0.0286(7) 0.0150(7) 0.0248(6) 0.0000(5) -0.0015(5) -0.0037(6)
Ru5 0.0232(7) 0.0136(6) 0.0152(5) -0.0030(5) 0.0029(5) 0.0036(6)
C1 0.050(8) 0.017(7) 0.064(8) 0.001(6) 0.007(7) -0.014(6)
C2 0.048(8) 0.017(7) 0.060(7) 0.006(6) 0.003(7) -0.008(6)
C3 0.046(8) 0.021(7) 0.064(8) -0.002(7) -0.002(7) -0.008(6)
C4 0.057(8) 0.025(7) 0.059(8) -0.006(7) -0.006(7) -0.013(6)
C5 0.059(8) 0.021(7) 0.069(8) 0.009(7) -0.011(7) -0.010(6)
C6 0.052(8) 0.018(7) 0.078(8) -0.006(7) 0.009(7) -0.006(6)
C7 0.048(4) 0.036(4) 0.028(4) -0.008(3) -0.021(3) 0.016(4)
C8 0.048(4) 0.036(4) 0.028(4) -0.009(3) -0.021(3) 0.016(4)
C9 0.048(4) 0.036(4) 0.028(4) -0.009(3) -0.021(3) 0.016(4)
C10 0.048(4) 0.036(4) 0.028(4) -0.009(3) -0.021(3) 0.016(4)
C11 0.048(4) 0.036(4) 0.028(4) -0.009(3) -0.021(3) 0.016(4)
C12 0.048(4) 0.036(4) 0.027(4) -0.009(3) -0.021(3) 0.016(4)
C13 0.015(6) 0.021(6) 0.029(6) 0.007(5) 0.002(5) 0.003(5)
C14 0.020(6) 0.020(6) 0.027(6) -0.011(5) 0.006(5) -0.002(5)
C15 0.034(6) 0.014(6) 0.028(6) -0.009(5) 0.010(5) -0.003(5)
C16 0.032(6) 0.010(6) 0.038(6) -0.003(5) 0.006(5) -0.005(5)
C17 0.031(6) 0.011(6) 0.039(6) -0.002(5) 0.011(5) -0.008(5)
C18 0.021(6) 0.018(6) 0.035(6) 0.002(5) 0.007(5) 0.000(5)
C19 0.052(4) 0.043(4) 0.020(3) -0.004(3) 0.011(3) 0.026(4)
C20 0.052(4) 0.043(4) 0.020(3) -0.005(3) 0.011(3) 0.026(4)
C21 0.052(4) 0.043(4) 0.020(3) -0.005(3) 0.011(3) 0.026(4)
C22 0.052(4) 0.043(4) 0.021(3) -0.004(3) 0.011(3) 0.026(4)
C23 0.052(4) 0.043(4) 0.021(3) -0.004(3) 0.011(3) 0.026(4)
C24 0.052(4) 0.043(4) 0.020(3) -0.004(3) 0.011(3) 0.026(4)
C25 0.058(8) 0.042(7) 0.025(6) 0.002(6) 0.024(6) 0.015(6)
C26 0.047(7) 0.043(7) 0.032(6) -0.006(6) 0.021(6) 0.014(6)
C27 0.037(7) 0.051(7) 0.027(6) -0.003(6) 0.016(6) 0.021(6)
C28 0.038(7) 0.041(7) 0.023(6) 0.007(5) 0.016(5) 0.026(6)
C29 0.042(7) 0.049(7) 0.024(6) 0.000(6) 0.014(6) 0.016(6)
C30 0.049(7) 0.050(7) 0.021(6) 0.000(6) 0.012(6) 0.027(6)

loop_
_atom_type_symbol
_atom_type_description
_atom_type_scat_dispersion_real
_atom_type_scat_dispersion_imag
_atom_type_scat_source
H H 0.0000 0.0000 'International Tables Vol C Tables 4.2.6.8 and 6.1.1.4'
O O 0.0106 0.0060 'International Tables Vol C Tables 4.2.6.8 and 6.1.1.4'
Na Na 0.0362 0.0249 'International Tables Vol C Tables 4.2.6.8 and 6.1.1.4'
V V 0.3005 0.5294 'International Tables Vol C Tables 4.2.6.8 and 6.1.1.4'
Nb Nb -2.0727 0.6215 'International Tables Vol C Tables 4.2.6.8 and 6.1.1.4'
Ru Ru -1.2594 0.8363 'International Tables Vol C Tables 4.2.6.8 and 6.1.1.4'
C C 0.0033 0.0016 'International Tables Vol C Tables 4.2.6.8 and 6.1.1.4'

loop_
_geom_angle_atom_site_label_1
_geom_angle_atom_site_label_2
_geom_angle_atom_site_label_3
_geom_angle
_geom_angle_site_symmetry_1
_geom_angle_site_symmetry_3
_geom_angle_publ_flag
Nb1 O1 Na6 137.1(8) . . ?
Nb1 O1 Na1 130.8(5) . . ?
Na6 O1 Na1 70.8(7) . . ?
Nb4 O2 Nb1 141.3(5) . . ?
Nb4 O2 Ru1 119.7(4) . . ?
Nb1 O2 Ru1 98.6(4) . . ?
Nb2 O3 Nb1 121.4(4) . . ?
Nb2 O3 Ru1 97.8(3) . . ?
Nb1 O3 Ru1 99.2(4) . . ?
Nb2 O4 Nb3 141.6(4) . . ?
Nb2 O4 Ru1 96.1(3) . . ?
Nb3 O4 Ru1 121.7(4) . . ?
Nb2 O6 Nb7 123.5(5) . . ?
Nb2 O6 Ru5 97.5(4) . . ?
Nb7 O6 Ru5 99.7(3) . . ?
Nb3 O8 Nb4 152.3(5) . . ?
Nb3 O10 Nb10 119.8(4) . . ?
Nb3 O10 Ru2 97.6(4) . . ?
Nb10 O10 Ru2 97.0(3) . . ?
Nb3 O11 Nb9 120.5(4) . . ?
Nb3 O11 Ru2 98.0(4) . . ?
Nb9 O11 Ru2 97.3(4) . . ?
Nb10 O12 Nb9 119.7(4) . . ?
Nb10 O12 Ru2 97.9(4) . . ?
Nb9 O12 Ru2 97.6(4) . . ?
Nb8 O15 Nb9 146.5(5) . . ?
Nb4 O16 Nb8 119.9(4) . . ?
Nb4 O16 Ru4 98.4(4) . . ?
Nb8 O16 Ru4 97.8(4) . . ?
Nb8 O18 Nb5 120.5(5) . . ?
Nb8 O18 Ru4 97.2(3) . . ?
Nb5 O18 Ru4 97.8(4) . . ?
Nb4 O19 Nb5 118.8(4) . . ?
Nb4 O19 Ru4 98.5(3) . . ?
Nb5 O19 Ru4 98.4(4) . . ?
V1 O21 Nb5 122.2(4) . . ?
V1 O21 Nb8 122.1(4) . . ?
Nb5 O21 Nb8 95.1(3) . . ?
V1 O21 Nb4 121.4(4) . . ?
Nb5 O21 Nb4 94.1(3) . . ?
Nb8 O21 Nb4 94.8(3) . . ?
V1 O22 Nb10 123.3(4) . . ?
V1 O22 Nb3 123.0(4) . . ?
Nb10 O22 Nb3 93.7(3) . . ?
V1 O22 Nb9 122.5(4) . . ?
Nb10 O22 Nb9 92.8(3) . . ?
Nb3 O22 Nb9 93.2(3) . . ?
Nb2 O24 Nb10 144.1(5) . . ?
Nb2 O24 Ru5 95.8(3) . . ?
Nb10 O24 Ru5 119.3(4) . . ?
Nb12 O25 Nb10 153.5(5) . . ?
Nb9 O26 Nb11 147.6(5) . . ?
Nb8 O28 Nb11 149.3(5) . . ?
Nb5 O29 Nb6 156.7(5) . . ?
Nb1 O30 Nb7 122.1(4) . . ?
Nb1 O31 Nb5 148.0(5) . . ?
V1 O32 Nb7 125.8(4) . . ?
V1 O32 Nb1 124.3(5) . . ?
Nb7 O32 Nb1 89.1(3) . . ?
V1 O32 Nb2 122.4(4) . . ?
Nb7 O32 Nb2 92.7(3) . . ?
Nb1 O32 Nb2 92.8(3) . . ?
Nb7 O34 Nb6 147.3(5) . . ?
V1 O35 Nb12 123.3(5) . . ?
V1 O35 Nb11 122.1(4) . . ?
Nb12 O35 Nb11 94.1(3) . . ?
V1 O35 Nb6 121.7(4) . . ?
Nb12 O35 Nb6 93.3(3) . . ?
Nb11 O35 Nb6 94.6(3) . . ?
Nb12 O36 Nb7 141.7(5) . . ?
Nb12 O36 Ru5 120.0(4) . . ?
Nb7 O36 Ru5 97.4(3) . . ?
Nb12 O38 Nb11 118.3(4) . . ?
Nb12 O38 Ru3 98.5(3) . . ?
Nb11 O38 Ru3 96.3(4) . . ?
Nb6 O39 Nb12 118.7(4) . . ?
Nb6 O39 Ru3 98.0(4) . . ?
Nb12 O39 Ru3 99.4(3) . . ?
Nb6 O40 Nb11 121.8(4) . . ?
Nb6 O40 Ru3 97.8(4) . . ?
Nb11 O40 Ru3 96.9(4) . . ?
Na2 O42 Na2 89.8(4) . 2_666 ?
Na3 O44 Na2 90.2(5) . . ?
Na3 O44 Na3A 15.0(5) . . ?
Na2 O44 Na3A 82.9(6) . . ?
Na3 O45 Na2 89.1(5) . . ?
Na3 O45 Na3A 14.8(5) . . ?
Na2 O45 Na3A 82.4(5) . . ?
Na2 O46 Na1 134.5(6) . . ?
O86 O47 Na6 62(3) . . ?
O86 O47 Na1 119(3) . . ?
Na6 O47 Na1 67.6(8) . . ?
Na3 O50 Na4 95.6(6) . . ?
Na3 O50 Na3A 14.3(5) . . ?
Na4 O50 Na3A 87.4(7) . . ?
Na3 O50 Na4A 99.4(7) . . ?
Na4 O50 Na4A 13.6(6) . . ?
Na3A O50 Na4A 94.1(8) . . ?
Na4 O51 Na3A 98.7(8) . . ?
Na4 O51 Na4A 11.7(6) . . ?
Na3A O51 Na4A 98.7(8) . . ?
Na4 O51 Na3 90.6(6) . . ?
Na3A O51 Na3 12.2(5) . . ?
Na4A O51 Na3 88.9(6) . . ?
Na3A O52 Na3 11.2(6) . . ?
Na4A O53 Na4 10.9(8) . . ?
O82 O54 Na4A 63(3) . . ?
O82 O54 Na4 60(3) . . ?
Na4A O54 Na4 8.0(6) . . ?
O64 O55 Na4 76.8(15) . . ?
O64 O55 Na5 119.9(18) . . ?
Na4 O55 Na5 90.5(9) . . ?
O64 O55 Na4A 66.2(15) . . ?
Na4 O55 Na4A 12.1(6) . . ?
Na5 O55 Na4A 100.7(9) . . ?
Na4 O56 Na5 100.9(6) . . ?
Na4 O56 Na4A 10.6(7) . . ?
Na5 O56 Na4A 108.4(7) . . ?
O70 O57 Na5 84.8(16) . . ?
O68 O59 Na5 176(4) . . ?
O78 O63 Na6 125(6) . . ?
O55 O64 Na4A 79.4(16) . . ?
O55 O64 Na4 67.3(14) . . ?
Na4A O64 Na4 13.5(6) . . ?
O57 O70 Na5 63.7(14) . . ?
O84 O77 Na6 118(3) . . ?
O63 O78 Na6 39(5) . . ?
Na6 O79 Na1 71.9(8) . . ?
Na2 O80 Na3A 79.8(6) . . ?
Na2 O80 Na1 125.5(6) . 2_666 ?
Na3A O80 Na1 137.3(6) . 2_666 ?
O54 O82 Na4A 88(3) . . ?
O54 O82 Na4 96(3) . . ?
Na4A O82 Na4 11.8(7) . . ?
O77 O84 Na6 43(3) . . ?
O47 O86 Na6 86(4) . . ?
O46 Na2 O80 176.0(5) . . ?
O46 Na2 O42 82.2(4) . . ?
O80 Na2 O42 93.8(4) . . ?
O46 Na2 O42 93.3(5) . 2_666 ?
O80 Na2 O42 86.4(5) . 2_666 ?
O42 Na2 O42 90.2(4) . 2_666 ?
O46 Na2 O45 97.0(4) . . ?
O80 Na2 O45 87.1(4) . . ?
O42 Na2 O45 177.6(5) . . ?
O42 Na2 O45 92.2(4) 2_666 . ?
O46 Na2 O44 92.9(5) . . ?
O80 Na2 O44 88.0(4) . . ?
O42 Na2 O44 98.5(4) . . ?
O42 Na2 O44 170.0(4) 2_666 . ?
O45 Na2 O44 79.2(4) . . ?
O46 Na2 Na3A 128.7(6) . . ?
O80 Na2 Na3A 54.4(5) . . ?
O42 Na2 Na3A 128.9(4) . . ?
O42 Na2 Na3A 121.4(5) 2_666 . ?
O45 Na2 Na3A 50.1(4) . . ?
O44 Na2 Na3A 48.8(4) . . ?
O46 Na2 Na2 86.9(4) . 2_666 ?
O80 Na2 Na2 90.1(4) . 2_666 ?
O42 Na2 Na2 45.5(3) . 2_666 ?
O42 Na2 Na2 44.7(3) 2_666 2_666 ?
O45 Na2 Na2 136.8(4) . 2_666 ?
O44 Na2 Na2 143.8(4) . 2_666 ?
Na3A Na2 Na2 144.4(5) . 2_666 ?
O46 Na2 Na3 117.8(5) . . ?
O80 Na2 Na3 65.3(4) . . ?
O42 Na2 Na3 133.4(4) . . ?
O42 Na2 Na3 126.7(4) 2_666 . ?
O45 Na2 Na3 45.1(3) . . ?
O44 Na2 Na3 43.3(3) . . ?
Na3A Na2 Na3 10.9(3) . . ?
Na2 Na2 Na3 155.3(4) 2_666 . ?
Na3A Na3 O50 106(2) . . ?
Na3A Na3 O44 96(2) . . ?
O50 Na3 O44 131.3(7) . . ?
Na3A Na3 O45 94(2) . . ?
O50 Na3 O45 136.5(7) . . ?
O44 Na3 O45 82.4(5) . . ?
Na3A Na3 O52 37(2) . . ?
O50 Na3 O52 91.1(8) . . ?
O44 Na3 O52 128.4(8) . . ?
O45 Na3 O52 82.4(7) . . ?
Na3A Na3 O51 50(2) . . ?
O50 Na3 O51 82.2(6) . . ?
O44 Na3 O51 80.3(5) . . ?
O45 Na3 O51 137.0(7) . . ?
O52 Na3 O51 78.3(7) . . ?
Na3A Na3 Na2 74(2) . . ?
O50 Na3 Na2 177.6(6) . . ?
O44 Na3 Na2 46.5(4) . . ?
O45 Na3 Na2 45.8(4) . . ?
O52 Na3 Na2 90.2(7) . . ?
O51 Na3 Na2 96.1(5) . . ?
Na3A Na3 Na4 80(2) . . ?
O50 Na3 Na4 44.5(4) . . ?
O44 Na3 Na4 101.2(5) . . ?
O45 Na3 Na4 172.7(7) . . ?
O52 Na3 Na4 90.4(7) . . ?
O51 Na3 Na4 38.9(4) . . ?
Na2 Na3 Na4 133.4(5) . . ?
Na3A Na3 Na4A 88(2) . . ?
O50 Na3 Na4A 43.5(5) . . ?
O44 Na3 Na4A 96.6(6) . . ?
O45 Na3 Na4A 178.1(7) . . ?
O52 Na3 Na4A 99.5(7) . . ?
O51 Na3 Na4A 44.1(5) . . ?
Na2 Na3 Na4A 134.2(5) . . ?
Na4 Na3 Na4A 9.2(4) . . ?
Na3 Na3A O52 132(2) . . ?
Na3 Na3A O51 118(2) . . ?
O52 Na3A O51 97.9(10) . . ?
Na3 Na3A O44 69(2) . . ?
O52 Na3A O44 150.1(12) . . ?
O51 Na3A O44 84.9(7) . . ?
Na3 Na3A O50 60(2) . . ?
O52 Na3A O50 96.5(10) . . ?
O51 Na3A O50 84.8(7) . . ?
O44 Na3A O50 113.5(9) . . ?
Na3 Na3A O45 71(2) . . ?
O52 Na3A O45 89.7(9) . . ?
O51 Na3A O45 154.9(9) . . ?
O44 Na3A O45 76.9(6) . . ?
O50 Na3A O45 118.2(8) . . ?
Na3 Na3A O80 141(3) . . ?
O52 Na3A O80 70.2(9) . . ?
O51 Na3A O80 81.5(7) . . ?
O44 Na3A O80 80.9(6) . . ?
O50 Na3A O80 159.2(9) . . ?
O45 Na3A O80 78.6(6) . . ?
Na3 Na3A Na2 95(2) . . ?
O52 Na3A Na2 103.4(10) . . ?
O51 Na3A Na2 107.4(7) . . ?
O44 Na3A Na2 48.3(4) . . ?
O50 Na3A Na2 154.8(8) . . ?
O45 Na3A Na2 47.5(4) . . ?
O80 Na3A Na2 45.8(4) . . ?
Na3 Na3A Na4 90(2) . . ?
O52 Na3A Na4 101.3(10) . . ?
O51 Na3A Na4 39.1(5) . . ?
O44 Na3A Na4 99.5(7) . . ?
O50 Na3A Na4 45.7(5) . . ?
O45 Na3A Na4 161.0(9) . . ?
O80 Na3A Na4 119.5(7) . . ?
Na2 Na3A Na4 141.1(6) . . ?
Na3 Na3A Na4A 82(2) . . ?
O52 Na3A Na4A 109.4(10) . . ?
O51 Na3A Na4A 43.0(6) . . ?
O44 Na3A Na4A 93.0(7) . . ?
O50 Na3A Na4A 43.6(5) . . ?
O45 Na3A Na4A 153.5(9) . . ?
O80 Na3A Na4A 124.5(7) . . ?
Na2 Na3A Na4A 137.7(6) . . ?
Na4 Na3A Na4A 8.6(4) . . ?
Na4A Na4 O51 121(3) . . ?
Na4A Na4 O56 124(3) . . ?
O51 Na4 O56 114.2(9) . . ?
Na4A Na4 O50 93(3) . . ?
O51 Na4 O50 89.0(7) . . ?
O56 Na4 O50 85.1(6) . . ?
Na4A Na4 O55 110(3) . . ?
O51 Na4 O55 80.0(9) . . ?
O56 Na4 O55 81.3(8) . . ?
O50 Na4 O55 157.1(11) . . ?
Na4A Na4 O82 47(3) . . ?
O51 Na4 O82 157.4(12) . . ?
O56 Na4 O82 81.6(11) . . ?
O50 Na4 O82 109.3(12) . . ?
O55 Na4 O82 86.9(13) . . ?
Na4A Na4 O53 43(3) . . ?
O51 Na4 O53 78.6(8) . . ?
O56 Na4 O53 164.8(9) . . ?
O50 Na4 O53 87.1(7) . . ?
O55 Na4 O53 110.0(9) . . ?
O82 Na4 O53 88.7(12) . . ?
Na4A Na4 O64 78(3) . . ?
O51 Na4 O64 110.4(10) . . ?
O56 Na4 O64 86.3(8) . . ?
O50 Na4 O64 160.7(11) . . ?
O55 Na4 O64 35.9(9) . . ?
O82 Na4 O64 52.3(12) . . ?
O53 Na4 O64 97.0(9) . . ?
Na4A Na4 O54 34(3) . . ?
O51 Na4 O54 154.6(10) . . ?
O56 Na4 O54 90.6(8) . . ?
O50 Na4 O54 88.0(8) . . ?
O55 Na4 O54 110.4(10) . . ?
O82 Na4 O54 24.1(9) . . ?
O53 Na4 O54 76.0(9) . . ?
O64 Na4 O54 74.9(10) . . ?
Na4A Na4 Na3A 113(3) . . ?
O51 Na4 Na3A 42.1(5) . . ?
O56 Na4 Na3A 105.5(7) . . ?
O50 Na4 Na3A 46.8(5) . . ?
O55 Na4 Na3A 120.1(10) . . ?
O82 Na4 Na3A 152.6(12) . . ?
O53 Na4 Na3A 78.2(7) . . ?
O64 Na4 Na3A 152.5(10) . . ?
O54 Na4 Na3A 128.5(8) . . ?
Na4A Na4 Na3 103(3) . . ?
O51 Na4 Na3 50.5(5) . . ?
O56 Na4 Na3 109.3(6) . . ?
O50 Na4 Na3 39.9(4) . . ?
O55 Na4 Na3 129.8(10) . . ?
O82 Na4 Na3 142.1(12) . . ?
O53 Na4 Na3 71.8(6) . . ?
O64 Na4 Na3 158.6(9) . . ?
O54 Na4 Na3 118.0(8) . . ?
Na3A Na4 Na3 10.6(3) . . ?
Na4A Na4 Na5 145(3) . . ?
O51 Na4 Na5 84.5(6) . . ?
O56 Na4 Na5 40.4(4) . . ?
O50 Na4 Na5 112.0(6) . . ?
O55 Na4 Na5 47.4(7) . . ?
O82 Na4 Na5 100.2(11) . . ?
O53 Na4 Na5 154.3(7) . . ?
O64 Na4 Na5 70.8(8) . . ?
O54 Na4 Na5 119.9(8) . . ?
Na3A Na4 Na5 101.9(6) . . ?
Na3 Na4 Na5 111.4(5) . . ?
Na4 Na4A O82 121(4) . . ?
Na4 Na4A O53 126(4) . . ?
O82 Na4A O53 110.9(16) . . ?
Na4 Na4A O54 138(3) . . ?
O82 Na4A O54 29.4(11) . . ?
O53 Na4A O54 94.6(12) . . ?
Na4 Na4A O64 89(3) . . ?
O82 Na4A O64 56.8(14) . . ?
O53 Na4A O64 110.5(11) . . ?
O54 Na4A O64 85.0(12) . . ?
Na4 Na4A O51 47(3) . . ?
O82 Na4A O51 157.6(15) . . ?
O53 Na4A O51 79.4(10) . . ?
O54 Na4A O51 172.6(12) . . ?
O64 Na4A O51 101.2(11) . . ?
Na4 Na4A O50 73(3) . . ?
O82 Na4A O50 118.6(14) . . ?
O53 Na4A O50 93.8(9) . . ?
O54 Na4A O50 97.0(10) . . ?
O64 Na4A O50 155.4(12) . . ?
O51 Na4A O50 79.1(8) . . ?
Na4 Na4A O56 45(3) . . ?
O82 Na4A O56 80.4(13) . . ?
O53 Na4A O56 167.5(12) . . ?
O54 Na4A O56 93.2(10) . . ?
O64 Na4A O56 79.9(9) . . ?
O51 Na4A O56 92.0(9) . . ?
O50 Na4A O56 75.5(7) . . ?
Na4 Na4A O55 58(3) . . ?
O82 Na4A O55 88.5(14) . . ?
O53 Na4A O55 114.4(11) . . ?
O54 Na4A O55 117.8(12) . . ?
O64 Na4A O55 34.4(9) . . ?
O51 Na4A O55 69.1(9) . . ?
O50 Na4A O55 131.4(11) . . ?
O56 Na4A O55 70.0(8) . . ?
Na4 Na4A Na3 67(3) . . ?
O82 Na4A Na3 154.2(14) . . ?
O53 Na4A Na3 71.6(8) . . ?
O54 Na4A Na3 126.9(10) . . ?
O64 Na4A Na3 148.1(12) . . ?
O51 Na4A Na3 47.0(5) . . ?
O50 Na4A Na3 37.1(5) . . ?
O56 Na4A Na3 95.9(7) . . ?
O55 Na4A Na3 114.4(10) . . ?
Na4 Na4A Na3A 58(3) . . ?
O82 Na4A Na3A 160.9(14) . . ?
O53 Na4A Na3A 76.7(8) . . ?
O54 Na4A Na3A 136.1(10) . . ?
O64 Na4A Na3A 138.6(12) . . ?
O51 Na4A Na3A 38.4(5) . . ?
O50 Na4A Na3A 42.3(5) . . ?
O56 Na4A Na3A 90.9(7) . . ?
O55 Na4A Na3A 104.6(10) . . ?
Na3 Na4A Na3A 10.0(3) . . ?
Na4 Na4A Na5 30(3) . . ?
O82 Na4A Na5 93.2(13) . . ?
O53 Na4A Na5 145.4(10) . . ?
O54 Na4A Na5 116.9(10) . . ?
O64 Na4A Na5 62.0(8) . . ?
O51 Na4A Na5 70.0(6) . . ?
O50 Na4A Na5 95.9(7) . . ?
O56 Na4A Na5 33.3(4) . . ?
O55 Na4A Na5 39.4(6) . . ?
Na3 Na4A Na5 97.5(6) . . ?
Na3A Na4A Na5 88.5(6) . . ?
O43 Na1 O1 164.9(8) . . ?
O43 Na1 O79 96.4(6) . . ?
O1 Na1 O79 98.2(6) . . ?
O43 Na1 O46 98.1(6) . . ?
O1 Na1 O46 88.2(5) . . ?
O79 Na1 O46 79.5(6) . . ?
O43 Na1 O47 99.1(6) . . ?
O1 Na1 O47 80.7(5) . . ?
O79 Na1 O47 77.4(6) . . ?
O46 Na1 O47 152.5(7) . . ?
O43 Na1 Na6 136.4(8) . . ?
O1 Na1 Na6 54.3(6) . . ?
O79 Na1 Na6 50.3(7) . . ?
O46 Na1 Na6 101.2(7) . . ?
O47 Na1 Na6 52.1(7) . . ?
O43 Na1 O80 81.3(5) . 2_666 ?
O1 Na1 O80 86.8(5) . 2_666 ?
O79 Na1 O80 156.1(6) . 2_666 ?
O46 Na1 O80 77.3(5) . 2_666 ?
O47 Na1 O80 126.5(7) . 2_666 ?
Na6 Na1 O80 141.1(7) . 2_666 ?
O43 Na1 Nb1 153.4(6) . . ?
O1 Na1 Nb1 20.5(2) . . ?
O79 Na1 Nb1 104.8(5) . . ?
O46 Na1 Nb1 70.8(4) . . ?
O47 Na1 Nb1 101.1(5) . . ?
Na6 Na1 Nb1 70.2(5) . . ?
O80 Na1 Nb1 72.9(3) 2_666 . ?
O63 Na6 O77 102(2) . . ?
O63 Na6 O86 155(3) . . ?
O77 Na6 O86 58(2) . . ?
O63 Na6 O79 88(2) . . ?
O77 Na6 O79 130.4(15) . . ?
O86 Na6 O79 117(2) . . ?
O63 Na6 O78 15(2) . . ?
O77 Na6 O78 95.9(15) . . ?
O86 Na6 O78 154(2) . . ?
O79 Na6 O78 81.6(12) . . ?
O63 Na6 O47 172(2) . . ?
O77 Na6 O47 85.2(12) . . ?
O86 Na6 O47 31.7(17) . . ?
O79 Na6 O47 87.0(10) . . ?
O78 Na6 O47 165.9(15) . . ?
O63 Na6 O1 90(2) . . ?
O77 Na6 O1 122.8(15) . . ?
O86 Na6 O1 89(2) . . ?
O79 Na6 O1 105.3(11) . . ?
O78 Na6 O1 104.8(12) . . ?
O47 Na6 O1 86.1(10) . . ?
O63 Na6 O84 84(2) . . ?
O77 Na6 O84 19.1(11) . . ?
O86 Na6 O84 77(2) . . ?
O79 Na6 O84 124.1(15) . . ?
O78 Na6 O84 76.9(13) . . ?
O47 Na6 O84 103.1(13) . . ?
O1 Na6 O84 129.9(13) . . ?
O63 Na6 Na1 112(2) . . ?
O77 Na6 Na1 145.2(15) . . ?
O86 Na6 Na1 87(2) . . ?
O79 Na6 Na1 57.9(7) . . ?
O78 Na6 Na1 118.7(12) . . ?
O47 Na6 Na1 60.3(7) . . ?
O1 Na6 Na1 54.8(6) . . ?
O84 Na6 Na1 163.4(13) . . ?
O57 Na5 O60 117.3(10) . . ?
O57 Na5 O59 82.7(10) . . ?
O60 Na5 O59 79.7(10) . . ?
O57 Na5 O56 108.8(9) . . ?
O60 Na5 O56 129.4(8) . . ?
O59 Na5 O56 86.9(7) . . ?
O57 Na5 O58 92.0(8) . . ?
O60 Na5 O58 93.8(9) . . ?
O59 Na5 O58 168.5(7) . . ?
O56 Na5 O58 104.5(5) . . ?
O57 Na5 O70 31.5(8) . . ?
O60 Na5 O70 85.9(9) . . ?
O59 Na5 O70 77.2(8) . . ?
O56 Na5 O70 138.1(8) . . ?
O58 Na5 O70 93.0(6) . . ?
O57 Na5 O55 44.3(9) . . ?
O60 Na5 O55 155.1(10) . . ?
O59 Na5 O55 108.9(9) . . ?
O56 Na5 O55 75.2(7) . . ?
O58 Na5 O55 73.3(7) . . ?
O70 Na5 O55 73.9(8) . . ?
O57 Na5 Na4 85.3(8) . . ?
O60 Na5 Na4 155.4(8) . . ?
O59 Na5 Na4 114.5(7) . . ?
O56 Na5 Na4 38.7(4) . . ?
O58 Na5 Na4 75.0(5) . . ?
O70 Na5 Na4 116.0(6) . . ?
O55 Na5 Na4 42.2(6) . . ?
O57 Na5 Na4A 82.1(8) . . ?
O60 Na5 Na4A 159.6(8) . . ?
O59 Na5 Na4A 110.5(7) . . ?
O56 Na5 Na4A 38.2(4) . . ?
O58 Na5 Na4A 78.7(5) . . ?
O70 Na5 Na4A 113.2(7) . . ?
O55 Na5 Na4A 39.9(6) . . ?
Na4 Na5 Na4A 4.8(5) . . ?
O32 V1 O22 110.9(4) . . ?
O32 V1 O35 108.6(4) . . ?
O22 V1 O35 108.5(4) . . ?
O32 V1 O21 110.1(4) . . ?
O22 V1 O21 109.1(4) . . ?
O35 V1 O21 109.6(4) . . ?
O1 Nb1 O31 101.8(4) . . ?
O1 Nb1 O30 101.6(4) . . ?
O31 Nb1 O30 94.9(4) . . ?
O1 Nb1 O2 102.9(4) . . ?
O31 Nb1 O2 90.1(4) . . ?
O30 Nb1 O2 153.4(3) . . ?
O1 Nb1 O3 99.8(4) . . ?
O31 Nb1 O3 157.5(3) . . ?
O30 Nb1 O3 86.7(3) . . ?
O2 Nb1 O3 79.1(3) . . ?
O1 Nb1 O32 171.4(4) . . ?
O31 Nb1 O32 86.1(3) . . ?
O30 Nb1 O32 74.3(3) . . ?
O2 Nb1 O32 80.0(3) . . ?
O3 Nb1 O32 72.7(3) . . ?
O1 Nb1 Ru1 92.7(3) . . ?
O31 Nb1 Ru1 131.8(3) . . ?
O30 Nb1 Ru1 127.0(3) . . ?
O2 Nb1 Ru1 41.7(2) . . ?
O3 Nb1 Ru1 40.4(2) . . ?
O32 Nb1 Ru1 84.08(19) . . ?
O1 Nb1 Na1 28.7(3) . . ?
O31 Nb1 Na1 84.1(3) . . ?
O30 Nb1 Na1 81.0(3) . . ?
O2 Nb1 Na1 125.6(3) . . ?
O3 Nb1 Na1 118.3(3) . . ?
O32 Nb1 Na1 152.5(3) . . ?
Ru1 Nb1 Na1 121.19(17) . . ?
O5 Nb2 O4 104.3(4) . . ?
O5 Nb2 O24 104.3(4) . . ?
O4 Nb2 O24 92.9(3) . . ?
O5 Nb2 O6 102.0(4) . . ?
O4 Nb2 O6 153.5(4) . . ?
O24 Nb2 O6 83.3(3) . . ?
O5 Nb2 O3 101.2(4) . . ?
O4 Nb2 O3 83.1(3) . . ?
O24 Nb2 O3 154.3(4) . . ?
O6 Nb2 O3 89.1(3) . . ?
O5 Nb2 O32 171.2(3) . . ?
O4 Nb2 O32 81.9(3) . . ?
O24 Nb2 O32 81.3(3) . . ?
O6 Nb2 O32 71.7(3) . . ?
O3 Nb2 O32 73.0(3) . . ?
O5 Nb2 Ru5 94.7(3) . . ?
O4 Nb2 Ru5 136.5(2) . . ?
O24 Nb2 Ru5 44.1(2) . . ?
O6 Nb2 Ru5 42.4(3) . . ?
O3 Nb2 Ru5 131.4(2) . . ?
O32 Nb2 Ru5 84.6(2) . . ?
O5 Nb2 Ru1 94.6(3) . . ?
O4 Nb2 Ru1 43.9(2) . . ?
O24 Nb2 Ru1 136.3(2) . . ?
O6 Nb2 Ru1 131.0(3) . . ?
O3 Nb2 Ru1 42.2(2) . . ?
O32 Nb2 Ru1 85.5(2) . . ?
Ru5 Nb2 Ru1 169.82(5) . . ?
O9 Nb3 O8 103.4(4) . . ?
O9 Nb3 O11 100.2(4) . . ?
O8 Nb3 O11 92.8(4) . . ?
O9 Nb3 O4 103.1(4) . . ?
O8 Nb3 O4 90.4(4) . . ?
O11 Nb3 O4 155.1(3) . . ?
O9 Nb3 O10 99.8(4) . . ?
O8 Nb3 O10 156.6(3) . . ?
O11 Nb3 O10 80.1(4) . . ?
O4 Nb3 O10 87.2(3) . . ?
O9 Nb3 O22 171.2(4) . . ?
O8 Nb3 O22 83.5(3) . . ?
O11 Nb3 O22 73.8(3) . . ?
O4 Nb3 O22 82.1(3) . . ?
O10 Nb3 O22 73.1(3) . . ?
O9 Nb3 Ru2 88.8(3) . . ?
O8 Nb3 Ru2 135.2(3) . . ?
O11 Nb3 Ru2 42.4(3) . . ?
O4 Nb3 Ru2 129.1(3) . . ?
O10 Nb3 Ru2 41.9(2) . . ?
O22 Nb3 Ru2 82.45(19) . . ?
O7 Nb4 O8 102.7(4) . . ?
O7 Nb4 O2 104.5(4) . . ?
O8 Nb4 O2 92.6(4) . . ?
O7 Nb4 O16 99.6(4) . . ?
O8 Nb4 O16 90.5(4) . . ?
O2 Nb4 O16 154.4(3) . . ?
O7 Nb4 O19 99.7(4) . . ?
O8 Nb4 O19 156.6(4) . . ?
O2 Nb4 O19 88.4(3) . . ?
O16 Nb4 O19 79.0(3) . . ?
O7 Nb4 O21 170.0(4) . . ?
O8 Nb4 O21 83.8(3) . . ?
O2 Nb4 O21 82.6(3) . . ?
O16 Nb4 O21 72.5(3) . . ?
O19 Nb4 O21 73.2(3) . . ?
O7 Nb4 Ru4 88.8(3) . . ?
O8 Nb4 Ru4 132.0(3) . . ?
O2 Nb4 Ru4 129.8(2) . . ?
O16 Nb4 Ru4 41.5(2) . . ?
O19 Nb4 Ru4 41.4(2) . . ?
O21 Nb4 Ru4 81.3(2) . . ?
O20 Nb5 O29 101.0(4) . . ?
O20 Nb5 O31 101.9(4) . . ?
O29 Nb5 O31 94.0(4) . . ?
O20 Nb5 O18 101.1(4) . . ?
O29 Nb5 O18 93.7(4) . . ?
O31 Nb5 O18 153.9(3) . . ?
O20 Nb5 O19 103.2(4) . . ?
O29 Nb5 O19 155.7(3) . . ?
O31 Nb5 O19 83.6(4) . . ?
O18 Nb5 O19 79.2(4) . . ?
O20 Nb5 O21 172.4(4) . . ?
O29 Nb5 O21 82.7(3) . . ?
O31 Nb5 O21 84.4(3) . . ?
O18 Nb5 O21 72.0(3) . . ?
O19 Nb5 O21 73.0(3) . . ?
O20 Nb5 Ru4 91.9(3) . . ?
O29 Nb5 Ru4 135.9(2) . . ?
O31 Nb5 Ru4 124.6(3) . . ?
O18 Nb5 Ru4 42.2(3) . . ?
O19 Nb5 Ru4 41.0(2) . . ?
O21 Nb5 Ru4 81.0(2) . . ?
O41 Nb6 O29 101.0(4) . . ?
O41 Nb6 O34 102.5(4) . . ?
O29 Nb6 O34 95.2(4) . . ?
O41 Nb6 O40 100.3(4) . . ?
O29 Nb6 O40 91.2(4) . . ?
O34 Nb6 O40 154.6(4) . . ?
O41 Nb6 O39 103.1(4) . . ?
O29 Nb6 O39 155.3(3) . . ?
O34 Nb6 O39 84.8(4) . . ?
O40 Nb6 O39 79.3(3) . . ?
O41 Nb6 O35 171.7(3) . . ?
O29 Nb6 O35 82.2(3) . . ?
O34 Nb6 O35 84.7(3) . . ?
O40 Nb6 O35 71.8(3) . . ?
O39 Nb6 O35 73.2(3) . . ?
O41 Nb6 Ru3 90.6(3) . . ?
O29 Nb6 Ru3 133.3(2) . . ?
O34 Nb6 Ru3 126.4(3) . . ?
O40 Nb6 Ru3 42.1(3) . . ?
O39 Nb6 Ru3 41.6(2) . . ?
O35 Nb6 Ru3 81.72(19) . . ?
O33 Nb7 O34 104.9(4) . . ?
O33 Nb7 O30 100.5(4) . . ?
O34 Nb7 O30 93.0(4) . . ?
O33 Nb7 O6 98.0(4) . . ?
O34 Nb7 O6 156.6(3) . . ?
O30 Nb7 O6 87.1(3) . . ?
O33 Nb7 O36 103.9(4) . . ?
O34 Nb7 O36 89.7(3) . . ?
O30 Nb7 O36 153.9(3) . . ?
O6 Nb7 O36 80.4(3) . . ?
O33 Nb7 O32 168.7(3) . . ?
O34 Nb7 O32 85.5(3) . . ?
O30 Nb7 O32 74.1(3) . . ?
O6 Nb7 O32 72.0(3) . . ?
O36 Nb7 O32 80.2(3) . . ?
O33 Nb7 Ru5 92.4(3) . . ?
O34 Nb7 Ru5 132.2(3) . . ?
O30 Nb7 Ru5 127.7(2) . . ?
O6 Nb7 Ru5 40.7(2) . . ?
O36 Nb7 Ru5 42.6(2) . . ?
O32 Nb7 Ru5 83.5(2) . . ?
O17 Nb8 O28 102.9(4) . . ?
O17 Nb8 O15 101.6(4) . . ?
O28 Nb8 O15 92.0(4) . . ?
O17 Nb8 O18 101.3(4) . . ?
O28 Nb8 O18 89.7(4) . . ?
O15 Nb8 O18 156.0(4) . . ?
O17 Nb8 O16 100.9(4) . . ?
O28 Nb8 O16 155.3(4) . . ?
O15 Nb8 O16 89.4(4) . . ?
O18 Nb8 O16 79.3(4) . . ?
O17 Nb8 O21 170.8(4) . . ?
O28 Nb8 O21 83.5(3) . . ?
O15 Nb8 O21 84.6(3) . . ?
O18 Nb8 O21 71.9(3) . . ?
O16 Nb8 O21 72.2(3) . . ?
O17 Nb8 Ru4 89.6(3) . . ?
O28 Nb8 Ru4 132.2(3) . . ?
O15 Nb8 Ru4 130.8(3) . . ?
O18 Nb8 Ru4 42.5(3) . . ?
O16 Nb8 Ru4 41.3(2) . . ?
O21 Nb8 Ru4 81.2(2) . . ?
O14 Nb9 O26 102.7(4) . . ?
O14 Nb9 O15 101.9(4) . . ?
O26 Nb9 O15 92.8(4) . . ?
O14 Nb9 O11 100.7(4) . . ?
O26 Nb9 O11 155.8(4) . . ?
O15 Nb9 O11 88.3(4) . . ?
O14 Nb9 O12 102.0(4) . . ?
O26 Nb9 O12 90.1(4) . . ?
O15 Nb9 O12 154.7(4) . . ?
O11 Nb9 O12 79.1(4) . . ?
O14 Nb9 O22 171.4(4) . . ?
O26 Nb9 O22 84.1(3) . . ?
O15 Nb9 O22 82.7(3) . . ?
O11 Nb9 O22 72.0(3) . . ?
O12 Nb9 O22 72.5(3) . . ?
O14 Nb9 Ru2 90.3(3) . . ?
O26 Nb9 Ru2 131.7(3) . . ?
O15 Nb9 Ru2 130.1(3) . . ?
O11 Nb9 Ru2 41.8(3) . . ?
O12 Nb9 Ru2 41.6(2) . . ?
O22 Nb9 Ru2 81.20(19) . . ?
O13 Nb10 O25 102.9(4) . . ?
O13 Nb10 O12 100.3(4) . . ?
O25 Nb10 O12 93.3(4) . . ?
O13 Nb10 O24 103.0(4) . . ?
O25 Nb10 O24 91.3(3) . . ?
O12 Nb10 O24 154.6(4) . . ?
O13 Nb10 O10 100.4(4) . . ?
O25 Nb10 O10 156.6(4) . . ?
O12 Nb10 O10 80.3(3) . . ?
O24 Nb10 O10 85.7(3) . . ?
O13 Nb10 O22 172.0(4) . . ?
O25 Nb10 O22 83.6(3) . . ?
O12 Nb10 O22 74.4(3) . . ?
O24 Nb10 O22 81.4(3) . . ?
O10 Nb10 O22 73.0(3) . . ?
O13 Nb10 Ru2 89.4(3) . . ?
O25 Nb10 Ru2 135.5(3) . . ?
O12 Nb10 Ru2 42.3(3) . . ?
O24 Nb10 Ru2 127.7(2) . . ?
O10 Nb10 Ru2 42.1(2) . . ?
O22 Nb10 Ru2 82.61(18) . . ?
O27 Nb11 O28 103.3(4) . . ?
O27 Nb11 O26 102.2(4) . . ?
O28 Nb11 O26 90.4(4) . . ?
O27 Nb11 O40 101.2(4) . . ?
O28 Nb11 O40 89.9(4) . . ?
O26 Nb11 O40 155.9(4) . . ?
O27 Nb11 O38 99.5(4) . . ?
O28 Nb11 O38 156.4(3) . . ?
O26 Nb11 O38 90.5(4) . . ?
O40 Nb11 O38 79.9(3) . . ?
O27 Nb11 O35 170.1(4) . . ?
O28 Nb11 O35 83.6(3) . . ?
O26 Nb11 O35 84.6(3) . . ?
O40 Nb11 O35 71.4(3) . . ?
O38 Nb11 O35 73.0(3) . . ?
O27 Nb11 Ru3 88.3(3) . . ?
O28 Nb11 Ru3 132.1(2) . . ?
O26 Nb11 Ru3 132.9(3) . . ?
O40 Nb11 Ru3 42.2(3) . . ?
O38 Nb11 Ru3 42.4(2) . . ?
O35 Nb11 Ru3 81.78(19) . . ?
O37 Nb12 O25 100.7(4) . . ?
O37 Nb12 O36 103.8(4) . . ?
O25 Nb12 O36 91.7(4) . . ?
O37 Nb12 O39 101.4(4) . . ?
O25 Nb12 O39 157.3(4) . . ?
O36 Nb12 O39 88.1(3) . . ?
O37 Nb12 O38 98.9(4) . . ?
O25 Nb12 O38 92.2(3) . . ?
O36 Nb12 O38 155.8(4) . . ?
O39 Nb12 O38 79.3(3) . . ?
O37 Nb12 O35 171.9(4) . . ?
O25 Nb12 O35 83.7(3) . . ?
O36 Nb12 O35 82.8(3) . . ?
O39 Nb12 O35 73.8(3) . . ?
O38 Nb12 O35 74.0(3) . . ?
O37 Nb12 Ru3 90.7(3) . . ?
O25 Nb12 Ru3 133.7(3) . . ?
O36 Nb12 Ru3 129.1(3) . . ?
O39 Nb12 Ru3 40.9(2) . . ?
O38 Nb12 Ru3 41.6(2) . . ?
O35 Nb12 Ru3 81.4(2) . . ?
O3 Ru1 C26 135.9(5) . . ?
O3 Ru1 O2 77.2(3) . . ?
C26 Ru1 O2 92.0(5) . . ?
O3 Ru1 O4 77.3(3) . . ?
C26 Ru1 O4 145.1(5) . . ?
O2 Ru1 O4 85.2(3) . . ?
O3 Ru1 C28 91.3(4) . . ?
C26 Ru1 C28 69.1(6) . . ?
O2 Ru1 C28 138.8(5) . . ?
O4 Ru1 C28 131.2(5) . . ?
O3 Ru1 C30 141.2(6) . . ?
C26 Ru1 C30 68.6(6) . . ?
O2 Ru1 C30 139.6(5) . . ?
O4 Ru1 C30 91.5(5) . . ?
C28 Ru1 C30 68.3(6) . . ?
O3 Ru1 C29 106.7(5) . . ?
C26 Ru1 C29 81.4(6) . . ?
O2 Ru1 C29 173.3(5) . . ?
O4 Ru1 C29 100.9(5) . . ?
C28 Ru1 C29 37.1(5) . . ?
C30 Ru1 C29 38.5(6) . . ?
O3 Ru1 C27 103.5(5) . . ?
C26 Ru1 C27 37.6(6) . . ?
O2 Ru1 C27 104.4(5) . . ?
O4 Ru1 C27 170.3(5) . . ?
C28 Ru1 C27 39.6(6) . . ?
C30 Ru1 C27 81.9(6) . . ?
C29 Ru1 C27 69.6(6) . . ?
O3 Ru1 C25 171.3(5) . . ?
C26 Ru1 C25 37.1(6) . . ?
O2 Ru1 C25 106.1(5) . . ?
O4 Ru1 C25 110.8(5) . . ?
C28 Ru1 C25 81.0(6) . . ?
C30 Ru1 C25 38.6(6) . . ?
C29 Ru1 C25 69.3(6) . . ?
C27 Ru1 C25 68.0(6) . . ?
O3 Ru1 Nb2 40.0(2) . . ?
C26 Ru1 Nb2 174.7(5) . . ?
O2 Ru1 Nb2 89.9(2) . . ?
O4 Ru1 Nb2 40.1(2) . . ?
C28 Ru1 Nb2 106.4(4) . . ?
C30 Ru1 Nb2 112.7(5) . . ?
C29 Ru1 Nb2 96.6(4) . . ?
C27 Ru1 Nb2 137.1(5) . . ?
C25 Ru1 Nb2 146.5(5) . . ?
O3 Ru1 Nb1 40.4(2) . . ?
C26 Ru1 Nb1 109.3(5) . . ?
O2 Ru1 Nb1 39.7(2) . . ?
O4 Ru1 Nb1 90.4(2) . . ?
C28 Ru1 Nb1 111.1(4) . . ?
C30 Ru1 Nb1 177.9(5) . . ?
C29 Ru1 Nb1 141.9(4) . . ?
C27 Ru1 Nb1 96.4(4) . . ?
C25 Ru1 Nb1 139.5(5) . . ?
Nb2 Ru1 Nb1 69.35(4) . . ?
O10 Ru2 O12 76.9(3) . . ?
O10 Ru2 O11 76.3(4) . . ?
O12 Ru2 O11 77.5(4) . . ?
O10 Ru2 C7 122.5(5) . . ?
O12 Ru2 C7 159.1(5) . . ?
O11 Ru2 C7 98.5(5) . . ?
O10 Ru2 C12 97.4(5) . . ?
O12 Ru2 C12 158.5(6) . . ?
O11 Ru2 C12 121.7(5) . . ?
C7 Ru2 C12 37.2(6) . . ?
O10 Ru2 C10 121.0(5) . . ?
O12 Ru2 C10 96.2(5) . . ?
O11 Ru2 C10 160.2(5) . . ?
C7 Ru2 C10 80.7(6) . . ?
C12 Ru2 C10 68.7(6) . . ?
O10 Ru2 C8 161.2(5) . . ?
O12 Ru2 C8 120.0(5) . . ?
O11 Ru2 C8 98.4(5) . . ?
C7 Ru2 C8 39.6(6) . . ?
C12 Ru2 C8 69.8(6) . . ?
C10 Ru2 C8 68.2(6) . . ?
O10 Ru2 C9 158.7(6) . . ?
O12 Ru2 C9 96.0(5) . . ?
O11 Ru2 C9 122.2(5) . . ?
C7 Ru2 C9 68.5(6) . . ?
C12 Ru2 C9 81.9(6) . . ?
C10 Ru2 C9 39.0(6) . . ?
C8 Ru2 C9 36.5(6) . . ?
O10 Ru2 C11 97.0(5) . . ?
O12 Ru2 C11 121.7(5) . . ?
O11 Ru2 C11 158.2(5) . . ?
C7 Ru2 C11 67.3(6) . . ?
C12 Ru2 C11 37.6(6) . . ?
C10 Ru2 C11 38.0(6) . . ?
C8 Ru2 C11 81.2(6) . . ?
C9 Ru2 C11 69.4(6) . . ?
O10 Ru2 Nb10 40.9(2) . . ?
O12 Ru2 Nb10 39.8(2) . . ?
O11 Ru2 Nb10 86.5(2) . . ?
C7 Ru2 Nb10 161.1(4) . . ?
C12 Ru2 Nb10 125.6(4) . . ?
C10 Ru2 Nb10 100.7(4) . . ?
C8 Ru2 Nb10 157.8(4) . . ?
C9 Ru2 Nb10 123.9(5) . . ?
C11 Ru2 Nb10 102.1(4) . . ?
O10 Ru2 Nb3 40.5(3) . . ?
O12 Ru2 Nb3 87.0(2) . . ?
O11 Ru2 Nb3 39.6(3) . . ?
C7 Ru2 Nb3 103.1(4) . . ?
C12 Ru2 Nb3 102.2(4) . . ?
C10 Ru2 Nb3 159.9(4) . . ?
C8 Ru2 Nb3 126.8(5) . . ?
C9 Ru2 Nb3 160.5(5) . . ?
C11 Ru2 Nb3 124.9(4) . . ?
Nb10 Ru2 Nb3 69.40(4) . . ?
O10 Ru2 Nb9 86.8(2) . . ?
O12 Ru2 Nb9 40.8(3) . . ?
O11 Ru2 Nb9 40.9(2) . . ?
C7 Ru2 Nb9 126.0(5) . . ?
C12 Ru2 Nb9 160.6(5) . . ?
C10 Ru2 Nb9 125.0(4) . . ?
C8 Ru2 Nb9 101.1(4) . . ?
C9 Ru2 Nb9 101.0(4) . . ?
C11 Ru2 Nb9 160.8(4) . . ?
Nb10 Ru2 Nb9 68.70(4) . . ?
Nb3 Ru2 Nb9 68.97(4) . . ?
O39 Ru3 O40 76.2(3) . . ?
O39 Ru3 O38 76.5(3) . . ?
O40 Ru3 O38 77.6(3) . . ?
O39 Ru3 C21 155.1(5) . . ?
O40 Ru3 C21 95.7(5) . . ?
O38 Ru3 C21 125.3(5) . . ?
O39 Ru3 C20 118.9(5) . . ?
O40 Ru3 C20 97.7(5) . . ?
O38 Ru3 C20 162.7(5) . . ?
C21 Ru3 C20 38.0(5) . . ?
O39 Ru3 C22 163.5(5) . . ?
O40 Ru3 C22 119.0(5) . . ?
O38 Ru3 C22 99.5(4) . . ?
C21 Ru3 C22 37.4(6) . . ?
C20 Ru3 C22 68.0(6) . . ?
O39 Ru3 C19 96.9(5) . . ?
O40 Ru3 C19 122.3(5) . . ?
O38 Ru3 C19 157.4(6) . . ?
C21 Ru3 C19 67.3(6) . . ?
C20 Ru3 C19 36.1(6) . . ?
C22 Ru3 C19 80.7(6) . . ?
O39 Ru3 C24 100.0(5) . . ?
O40 Ru3 C24 160.0(5) . . ?
O38 Ru3 C24 121.1(5) . . ?
C21 Ru3 C24 79.5(6) . . ?
C20 Ru3 C24 66.5(6) . . ?
C22 Ru3 C24 68.0(6) . . ?
C19 Ru3 C24 38.0(6) . . ?
O39 Ru3 C23 124.8(5) . . ?
O40 Ru3 C23 157.5(5) . . ?
O38 Ru3 C23 98.4(5) . . ?
C21 Ru3 C23 68.3(6) . . ?
C20 Ru3 C23 79.5(6) . . ?
C22 Ru3 C23 39.2(6) . . ?
C19 Ru3 C23 67.4(6) . . ?
C24 Ru3 C23 36.2(5) . . ?
O39 Ru3 Nb11 87.0(2) . . ?
O40 Ru3 Nb11 40.8(2) . . ?
O38 Ru3 Nb11 41.2(3) . . ?
C21 Ru3 Nb11 102.3(4) . . ?
C20 Ru3 Nb11 126.9(5) . . ?
C22 Ru3 Nb11 100.6(4) . . ?
C19 Ru3 Nb11 161.2(5) . . ?
C24 Ru3 Nb11 159.1(4) . . ?
C23 Ru3 Nb11 124.8(4) . . ?
O39 Ru3 Nb6 40.3(2) . . ?
O40 Ru3 Nb6 40.1(2) . . ?
O38 Ru3 Nb6 87.4(2) . . ?
C21 Ru3 Nb6 121.5(4) . . ?
C20 Ru3 Nb6 99.8(4) . . ?
C22 Ru3 Nb6 156.2(5) . . ?
C19 Ru3 Nb6 101.6(4) . . ?
C24 Ru3 Nb6 127.4(4) . . ?
C23 Ru3 Nb6 162.4(4) . . ?
Nb11 Ru3 Nb6 69.76(4) . . ?
O39 Ru3 Nb12 39.7(2) . . ?
O40 Ru3 Nb12 85.2(2) . . ?
O38 Ru3 Nb12 40.0(2) . . ?
C21 Ru3 Nb12 164.7(4) . . ?
C20 Ru3 Nb12 157.1(4) . . ?
C22 Ru3 Nb12 130.1(4) . . ?
C19 Ru3 Nb12 124.8(4) . . ?
C24 Ru3 Nb12 104.6(4) . . ?
C23 Ru3 Nb12 106.1(4) . . ?
Nb11 Ru3 Nb12 68.60(4) . . ?
Nb6 Ru3 Nb12 68.07(4) . . ?
O16 Ru4 O19 76.5(3) . . ?
O16 Ru4 C5 167.9(6) . . ?
O19 Ru4 C5 102.3(6) . . ?
O16 Ru4 C2 94.7(6) . . ?
O19 Ru4 C2 153.7(6) . . ?
C5 Ru4 C2 81.1(7) . . ?
O16 Ru4 O18 76.9(3) . . ?
O19 Ru4 O18 76.8(3) . . ?
C5 Ru4 O18 114.8(6) . . ?
C2 Ru4 O18 125.9(6) . . ?
O16 Ru4 C3 115.8(6) . . ?
O19 Ru4 C3 166.3(5) . . ?
C5 Ru4 C3 67.0(7) . . ?
C2 Ru4 C3 36.8(6) . . ?
O18 Ru4 C3 99.4(6) . . ?
O16 Ru4 C1 99.6(6) . . ?
O19 Ru4 C1 117.5(6) . . ?
C5 Ru4 C1 70.0(7) . . ?
C2 Ru4 C1 38.7(7) . . ?
O18 Ru4 C1 164.5(6) . . ?
C3 Ru4 C1 68.1(7) . . ?
O16 Ru4 C4 152.0(6) . . ?
O19 Ru4 C4 128.3(6) . . ?
C5 Ru4 C4 35.4(7) . . ?
C2 Ru4 C4 68.1(7) . . ?
O18 Ru4 C4 95.0(6) . . ?
C3 Ru4 C4 38.2(7) . . ?
C1 Ru4 C4 81.0(7) . . ?
O16 Ru4 C6 128.0(6) . . ?
O19 Ru4 C6 95.6(5) . . ?
C5 Ru4 C6 39.9(7) . . ?
C2 Ru4 C6 70.0(7) . . ?
O18 Ru4 C6 152.1(6) . . ?
C3 Ru4 C6 81.5(7) . . ?
C1 Ru4 C6 38.8(7) . . ?
C4 Ru4 C6 68.4(8) . . ?
O16 Ru4 Nb4 40.1(3) . . ?
O19 Ru4 Nb4 40.1(2) . . ?
C5 Ru4 Nb4 133.7(6) . . ?
C2 Ru4 Nb4 120.7(5) . . ?
O18 Ru4 Nb4 86.3(3) . . ?
C3 Ru4 Nb4 153.5(5) . . ?
C1 Ru4 Nb4 100.9(5) . . ?
C4 Ru4 Nb4 167.7(5) . . ?
C6 Ru4 Nb4 105.3(5) . . ?
O16 Ru4 Nb8 40.9(2) . . ?
O19 Ru4 Nb8 87.0(2) . . ?
C5 Ru4 Nb8 151.1(6) . . ?
C2 Ru4 Nb8 102.6(5) . . ?
O18 Ru4 Nb8 40.3(2) . . ?
C3 Ru4 Nb8 98.6(5) . . ?
C1 Ru4 Nb8 129.7(5) . . ?
C4 Ru4 Nb8 119.0(6) . . ?
C6 Ru4 Nb8 167.5(5) . . ?
Nb4 Ru4 Nb8 69.22(4) . . ?
O16 Ru4 Nb5 86.3(2) . . ?
O19 Ru4 Nb5 40.6(2) . . ?
C5 Ru4 Nb5 100.6(5) . . ?
C2 Ru4 Nb5 165.2(5) . . ?
O18 Ru4 Nb5 40.0(2) . . ?
C3 Ru4 Nb5 130.4(5) . . ?
C1 Ru4 Nb5 155.5(5) . . ?
C4 Ru4 Nb5 104.8(5) . . ?
C6 Ru4 Nb5 120.5(5) . . ?
Nb4 Ru4 Nb5 68.59(4) . . ?
Nb8 Ru4 Nb5 68.77(4) . . ?
O6 Ru5 C16 91.0(5) . . ?
O6 Ru5 C18 142.1(4) . . ?
C16 Ru5 C18 70.0(6) . . ?
O6 Ru5 C14 135.4(4) . . ?
C16 Ru5 C14 69.2(6) . . ?
C18 Ru5 C14 69.2(5) . . ?
O6 Ru5 C17 107.4(5) . . ?
C16 Ru5 C17 37.7(5) . . ?
C18 Ru5 C17 39.2(5) . . ?
C14 Ru5 C17 81.4(6) . . ?
O6 Ru5 O24 77.2(3) . . ?
C16 Ru5 O24 137.4(5) . . ?
C18 Ru5 O24 138.5(4) . . ?
C14 Ru5 O24 90.7(5) . . ?
C17 Ru5 O24 172.0(5) . . ?
O6 Ru5 O36 76.8(3) . . ?
C16 Ru5 O36 130.6(5) . . ?
C18 Ru5 O36 90.9(5) . . ?
C14 Ru5 O36 146.1(4) . . ?
C17 Ru5 O36 100.5(5) . . ?
O24 Ru5 O36 86.9(3) . . ?
O6 Ru5 C15 102.9(5) . . ?
C16 Ru5 C15 39.6(5) . . ?
C18 Ru5 C15 83.4(6) . . ?
C14 Ru5 C15 37.7(5) . . ?
C17 Ru5 C15 70.0(6) . . ?
O24 Ru5 C15 102.8(4) . . ?
O36 Ru5 C15 170.1(5) . . ?
O6 Ru5 C13 172.0(5) . . ?
C16 Ru5 C13 82.0(6) . . ?
C18 Ru5 C13 38.2(5) . . ?
C14 Ru5 C13 38.0(5) . . ?
C17 Ru5 C13 69.2(5) . . ?
O24 Ru5 C13 105.3(4) . . ?
O36 Ru5 C13 110.8(5) . . ?
C15 Ru5 C13 69.2(6) . . ?
O6 Ru5 Nb2 40.1(2) . . ?
C16 Ru5 Nb2 109.8(4) . . ?
C18 Ru5 Nb2 177.5(4) . . ?
C14 Ru5 Nb2 108.4(4) . . ?
C17 Ru5 Nb2 141.7(4) . . ?
O24 Ru5 Nb2 40.1(2) . . ?
O36 Ru5 Nb2 91.1(2) . . ?
C15 Ru5 Nb2 94.9(4) . . ?
C13 Ru5 Nb2 139.4(3) . . ?
O6 Ru5 Nb7 39.5(2) . . ?
C16 Ru5 Nb7 105.7(4) . . ?
C18 Ru5 Nb7 113.0(4) . . ?
C14 Ru5 Nb7 173.8(4) . . ?
C17 Ru5 Nb7 96.7(4) . . ?
O24 Ru5 Nb7 91.0(3) . . ?
O36 Ru5 Nb7 40.0(2) . . ?
C15 Ru5 Nb7 136.1(4) . . ?
C13 Ru5 Nb7 146.5(4) . . ?
Nb2 Ru5 Nb7 69.52(4) . . ?
C2 C1 C6 119.7(18) . . ?
C2 C1 Ru4 70.4(10) . . ?
C6 C1 Ru4 71.0(11) . . ?
C2 C1 H1 120.1 . . ?
C6 C1 H1 120.1 . . ?
Ru4 C1 H1 131.2 . . ?
C3 C2 C1 120.1(18) . . ?
C3 C2 Ru4 71.7(11) . . ?
C1 C2 Ru4 70.9(10) . . ?
C3 C2 H2 120.0 . . ?
C1 C2 H2 120.0 . . ?
Ru4 C2 H2 129.9 . . ?
C2 C3 C4 121.2(19) . . ?
C2 C3 Ru4 71.5(11) . . ?
C4 C3 Ru4 71.5(11) . . ?
C2 C3 H3 119.4 . . ?
C4 C3 H3 119.4 . . ?
Ru4 C3 H3 130.3 . . ?
C5 C4 C3 121(2) . . ?
C5 C4 Ru4 71.2(12) . . ?
C3 C4 Ru4 70.3(11) . . ?
C5 C4 H4 119.6 . . ?
C3 C4 H4 119.6 . . ?
Ru4 C4 H4 131.9 . . ?
C4 C5 C6 122.3(19) . . ?
C4 C5 Ru4 73.4(13) . . ?
C6 C5 Ru4 71.0(11) . . ?
C4 C5 H5 118.9 . . ?
C6 C5 H5 118.9 . . ?
Ru4 C5 H5 129.3 . . ?
C1 C6 C5 116.0(18) . . ?
C1 C6 Ru4 70.2(11) . . ?
C5 C6 Ru4 69.1(11) . . ?
C1 C6 H6 122.0 . . ?
C5 C6 H6 122.0 . . ?
Ru4 C6 H6 131.0 . . ?
C12 C7 C8 121.5(18) . . ?
C12 C7 Ru2 71.8(10) . . ?
C8 C7 Ru2 71.1(9) . . ?
C12 C7 H7 119.3 . . ?
C8 C7 H7 119.3 . . ?
Ru2 C7 H7 130.7 . . ?
C9 C8 C7 118.9(17) . . ?
C9 C8 Ru2 71.9(10) . . ?
C7 C8 Ru2 69.3(9) . . ?
C9 C8 H8 120.6 . . ?
C7 C8 H8 120.6 . . ?
Ru2 C8 H8 130.8 . . ?
C8 C9 C10 119.7(16) . . ?
C8 C9 Ru2 71.6(9) . . ?
C10 C9 Ru2 69.8(9) . . ?
C8 C9 H9 120.1 . . ?
C10 C9 H9 120.1 . . ?
Ru2 C9 H9 131.1 . . ?
C11 C10 C9 120.1(17) . . ?
C11 C10 Ru2 71.8(10) . . ?
C9 C10 Ru2 71.2(9) . . ?
C11 C10 H10 119.9 . . ?
C9 C10 H10 119.9 . . ?
Ru2 C10 H10 129.5 . . ?
C12 C11 C10 119.9(17) . . ?
C12 C11 Ru2 70.2(9) . . ?
C10 C11 Ru2 70.2(9) . . ?
C12 C11 H11 120.1 . . ?
C10 C11 H11 120.1 . . ?
Ru2 C11 H11 132.5 . . ?
C7 C12 C11 119.8(17) . . ?
C7 C12 Ru2 71.0(9) . . ?
C11 C12 Ru2 72.1(9) . . ?
C7 C12 H12 120.1 . . ?
C11 C12 H12 120.1 . . ?
Ru2 C12 H12 129.0 . . ?
C14 C13 C18 118.9(13) . . ?
C14 C13 Ru5 69.4(8) . . ?
C18 C13 Ru5 69.3(8) . . ?
C14 C13 H13 120.5 . . ?
C18 C13 H13 120.5 . . ?
Ru5 C13 H13 134.0 . . ?
C15 C14 C13 123.6(13) . . ?
C15 C14 Ru5 72.1(9) . . ?
C13 C14 Ru5 72.6(8) . . ?
C15 C14 H14 118.2 . . ?
C13 C14 H14 118.2 . . ?
Ru5 C14 H14 129.9 . . ?
C14 C15 C16 116.5(13) . . ?
C14 C15 Ru5 70.1(8) . . ?
C16 C15 Ru5 68.5(8) . . ?
C14 C15 H15 121.8 . . ?
C16 C15 H15 121.8 . . ?
Ru5 C15 H15 132.1 . . ?
C17 C16 C15 121.5(14) . . ?
C17 C16 Ru5 72.2(9) . . ?
C15 C16 Ru5 71.8(8) . . ?
C17 C16 H16 119.3 . . ?
C15 C16 H16 119.3 . . ?
Ru5 C16 H16 129.2 . . ?
C16 C17 C18 120.1(14) . . ?
C16 C17 Ru5 70.1(9) . . ?
C18 C17 Ru5 70.0(8) . . ?
C16 C17 H17 119.9 . . ?
C18 C17 H17 119.9 . . ?
Ru5 C17 H17 133.1 . . ?
C13 C18 C17 119.2(14) . . ?
C13 C18 Ru5 72.5(8) . . ?
C17 C18 Ru5 70.7(8) . . ?
C13 C18 H18 120.4 . . ?
C17 C18 H18 120.4 . . ?
Ru5 C18 H18 128.5 . . ?
C20 C19 C24 118.9(16) . . ?
C20 C19 Ru3 70.9(9) . . ?
C24 C19 Ru3 71.1(9) . . ?
C20 C19 H19 120.5 . . ?
C24 C19 H19 120.5 . . ?
Ru3 C19 H19 129.9 . . ?
C19 C20 C21 122.1(17) . . ?
C19 C20 Ru3 73.0(10) . . ?
C21 C20 Ru3 71.0(9) . . ?
C19 C20 H20 118.9 . . ?
C21 C20 H20 118.9 . . ?
Ru3 C20 H20 129.6 . . ?
C22 C21 C20 120.4(17) . . ?
C22 C21 Ru3 72.0(9) . . ?
C20 C21 Ru3 71.0(9) . . ?
C22 C21 H21 119.8 . . ?
C20 C21 H21 119.8 . . ?
Ru3 C21 H21 129.7 . . ?
C21 C22 C23 117.7(15) . . ?
C21 C22 Ru3 70.6(9) . . ?
C23 C22 Ru3 70.9(8) . . ?
C21 C22 H22 121.1 . . ?
C23 C22 H22 121.1 . . ?
Ru3 C22 H22 129.5 . . ?
C24 C23 C22 119.5(16) . . ?
C24 C23 Ru3 71.8(9) . . ?
C22 C23 Ru3 69.9(9) . . ?
C24 C23 H23 120.2 . . ?
C22 C23 H23 120.2 . . ?
Ru3 C23 H23 130.7 . . ?
C23 C24 C19 121.3(17) . . ?
C23 C24 Ru3 72.0(10) . . ?
C19 C24 Ru3 70.9(9) . . ?
C23 C24 H24 119.3 . . ?
C19 C24 H24 119.3 . . ?
Ru3 C24 H24 130.5 . . ?
C26 C25 C30 118.1(17) . . ?
C26 C25 Ru1 68.5(9) . . ?
C30 C25 Ru1 69.5(9) . . ?
C26 C25 H25 121.0 . . ?
C30 C25 H25 121.0 . . ?
Ru1 C25 H25 134.1 . . ?
C25 C26 C27 124.8(18) . . ?
C25 C26 Ru1 74.4(10) . . ?
C27 C26 Ru1 73.6(10) . . ?
C25 C26 H26 117.6 . . ?
C27 C26 H26 117.6 . . ?
Ru1 C26 H26 126.5 . . ?
C26 C27 C28 116.3(15) . . ?
C26 C27 Ru1 68.8(9) . . ?
C28 C27 Ru1 69.6(8) . . ?
C26 C27 H27 121.8 . . ?
C28 C27 H27 121.8 . . ?
Ru1 C27 H27 132.3 . . ?
C29 C28 C27 121.0(15) . . ?
C29 C28 Ru1 71.7(9) . . ?
C27 C28 Ru1 70.8(8) . . ?
C29 C28 H28 119.5 . . ?
C27 C28 H28 119.5 . . ?
Ru1 C28 H28 130.7 . . ?
C28 C29 C30 119.8(17) . . ?
C28 C29 Ru1 71.2(9) . . ?
C30 C29 Ru1 70.5(9) . . ?
C28 C29 H29 120.1 . . ?
C30 C29 H29 120.1 . . ?
Ru1 C29 H29 130.9 . . ?
C29 C30 C25 119.8(15) . . ?
C29 C30 Ru1 71.0(9) . . ?
C25 C30 Ru1 71.9(9) . . ?
C29 C30 H30 120.1 . . ?
C25 C30 H30 120.1 . . ?
Ru1 C30 H30 129.3 . . ?

loop_
_geom_bond_atom_site_label_1
_geom_bond_atom_site_label_2
_geom_bond_distance
_geom_bond_site_symmetry_2
_geom_bond_publ_flag
O1 Nb1 1.732(9) . ?
O1 Na6 2.36(3) . ?
O1 Na1 2.371(14) . ?
O2 Nb4 1.989(9) . ?
O2 Nb1 2.052(8) . ?
O2 Ru1 2.140(9) . ?
O3 Nb2 1.997(8) . ?
O3 Nb1 2.086(8) . ?
O3 Ru1 2.087(8) . ?
O4 Nb2 1.992(9) . ?
O4 Nb3 2.029(9) . ?
O4 Ru1 2.146(8) . ?
O5 Nb2 1.740(9) . ?
O6 Nb2 1.998(8) . ?
O6 Nb7 2.043(8) . ?
O6 Ru5 2.094(9) . ?
O7 Nb4 1.738(10) . ?
O8 Nb3 1.923(9) . ?
O8 Nb4 1.923(9) . ?
O9 Nb3 1.737(8) . ?
O10 Nb3 2.041(10) . ?
O10 Nb10 2.052(9) . ?
O10 Ru2 2.098(8) . ?
O11 Nb3 2.006(9) . ?
O11 Nb9 2.081(9) . ?
O11 Ru2 2.119(10) . ?
O12 Nb10 2.007(9) . ?
O12 Nb9 2.079(10) . ?
O12 Ru2 2.112(9) . ?
O13 Nb10 1.744(10) . ?
O14 Nb9 1.744(9) . ?
O15 Nb8 1.912(9) . ?
O15 Nb9 1.934(9) . ?
O16 Nb4 2.038(9) . ?
O16 Nb8 2.077(9) . ?
O16 Ru4 2.095(9) . ?
O17 Nb8 1.785(10) . ?
O18 Nb8 2.049(8) . ?
O18 Nb5 2.048(9) . ?
O18 Ru4 2.140(10) . ?
O19 Nb4 2.038(8) . ?
O19 Nb5 2.076(8) . ?
O19 Ru4 2.092(9) . ?
O20 Nb5 1.768(9) . ?
O21 V1 1.718(10) . ?
O21 Nb5 2.409(8) . ?
O21 Nb8 2.413(8) . ?
O21 Nb4 2.426(8) . ?
O22 V1 1.707(8) . ?
O22 Nb10 2.425(9) . ?
O22 Nb3 2.428(8) . ?
O22 Nb9 2.456(8) . ?
O24 Nb2 1.992(9) . ?
O24 Nb10 2.011(8) . ?
O24 Ru5 2.152(8) . ?
O25 Nb12 1.918(8) . ?
O25 Nb10 1.930(8) . ?
O26 Nb9 1.908(8) . ?
O26 Nb11 1.943(8) . ?
O27 Nb11 1.757(9) . ?
O28 Nb8 1.908(9) . ?
O28 Nb11 1.933(9) . ?
O29 Nb5 1.916(9) . ?
O29 Nb6 1.921(9) . ?
O30 Nb1 1.949(9) . ?
O30 Nb7 1.957(8) . ?
O31 Nb1 1.924(9) . ?
O31 Nb5 1.959(9) . ?
O32 V1 1.701(8) . ?
O32 Nb7 2.436(8) . ?
O32 Nb1 2.435(9) . ?
O32 Nb2 2.482(9) . ?
O33 Nb7 1.755(9) . ?
O34 Nb7 1.939(9) . ?
O34 Nb6 1.947(9) . ?
O35 V1 1.717(8) . ?
O35 Nb12 2.402(9) . ?
O35 Nb11 2.430(8) . ?
O35 Nb6 2.431(8) . ?
O36 Nb12 1.993(9) . ?
O36 Nb7 2.049(9) . ?
O36 Ru5 2.159(9) . ?
O37 Nb12 1.735(10) . ?
O38 Nb12 2.049(8) . ?
O38 Nb11 2.071(10) . ?
O38 Ru3 2.118(8) . ?
O39 Nb6 2.042(9) . ?
O39 Nb12 2.043(8) . ?
O39 Ru3 2.096(8) . ?
O40 Nb6 2.030(8) . ?
O40 Nb11 2.057(8) . ?
O40 Ru3 2.113(9) . ?
O41 Nb6 1.749(8) . ?
O42 Na2 2.390(12) . ?
O42 Na2 2.425(13) 2_666 ?
O43 Na1 2.265(16) . ?
O44 Na3 2.329(15) . ?
O44 Na2 2.462(14) . ?
O44 Na3A 2.48(2) . ?
O45 Na3 2.408(16) . ?
O45 Na2 2.434(13) . ?
O45 Na3A 2.53(2) . ?
O46 Na2 2.379(12) . ?
O46 Na1 2.486(16) . ?
O47 O86 1.23(6) . ?
O47 Na6 2.34(3) . ?
O47 Na1 2.57(2) . ?
O50 Na3 2.261(18) . ?
O50 Na4 2.471(18) . ?
O50 Na3A 2.52(2) . ?
O50 Na4A 2.58(2) . ?
O51 Na4 2.20(2) . ?
O51 Na3A 2.34(2) . ?
O51 Na4A 2.57(3) . ?
O51 Na3 2.705(18) . ?
O52 Na3A 1.98(3) . ?
O52 Na3 2.46(3) . ?
O53 Na4A 2.19(3) . ?
O53 Na4 2.59(2) . ?
O54 O82 1.20(4) . ?
O54 Na4A 2.44(4) . ?
O54 Na4 2.92(3) . ?
O55 O64 1.57(4) . ?
O55 Na4 2.47(3) . ?
O55 Na5 2.71(3) . ?
O55 Na4A 2.74(3) . ?
O56 Na4 2.34(2) . ?
O56 Na5 2.427(15) . ?
O56 Na4A 2.73(3) . ?
O57 O70 1.32(3) . ?
O57 Na5 2.26(3) . ?
O58 Na5 2.432(15) . ?
O59 O68 0.85(4) . ?
O59 Na5 2.38(3) . ?
O60 Na5 2.32(3) . ?
O63 O78 0.74(6) . ?
O63 Na6 1.76(6) . ?
O64 Na4A 2.55(3) . ?
O64 Na4 2.61(3) . ?
O70 Na5 2.51(2) . ?
O77 O84 0.88(4) . ?
O77 Na6 1.84(3) . ?
O78 Na6 2.27(4) . ?
O79 Na6 2.22(3) . ?
O79 Na1 2.441(19) . ?
O80 Na2 2.386(13) . ?
O80 Na3A 2.70(2) . ?
O80 Na1 2.747(17) 2_666 ?
O82 Na4A 2.17(5) . ?
O82 Na4 2.54(5) . ?
O84 Na6 2.38(4) . ?
O86 Na6 2.06(7) . ?
Na2 Na3A 3.274(19) . ?
Na2 Na2 3.400(14) 2_666 ?
Na2 Na3 3.396(14) . ?
Na3 Na3A 0.647(19) . ?
Na3 Na4 3.51(2) . ?
Na3 Na4A 3.70(3) . ?
Na3A Na4 3.45(2) . ?
Na3A Na4A 3.73(3) . ?
Na4 Na4A 0.61(3) . ?
Na4 Na5 3.679(19) . ?
Na4A Na5 4.19(2) . ?
Na1 Na6 2.74(3) . ?
Na1 Nb1 3.740(11) . ?
Nb1 Ru1 3.1787(16) . ?
Nb2 Ru5 3.0768(17) . ?
Nb2 Ru1 3.0779(17) . ?
Nb3 Ru2 3.1135(17) . ?
Nb4 Ru4 3.1283(18) . ?
Nb5 Ru4 3.1552(17) . ?
Nb6 Ru3 3.1235(16) . ?
Nb7 Ru5 3.1629(17) . ?
Nb8 Ru4 3.1429(19) . ?
Nb9 Ru2 3.1533(17) . ?
Nb10 Ru2 3.1083(16) . ?
Nb11 Ru3 3.1214(17) . ?
Nb12 Ru3 3.1562(16) . ?
Ru1 C26 2.112(17) . ?
Ru1 C28 2.156(14) . ?
Ru1 C30 2.154(15) . ?
Ru1 C29 2.162(16) . ?
Ru1 C27 2.173(15) . ?
Ru1 C25 2.186(15) . ?
Ru2 C7 2.144(16) . ?
Ru2 C12 2.153(15) . ?
Ru2 C10 2.156(16) . ?
Ru2 C8 2.169(15) . ?
Ru2 C9 2.174(15) . ?
Ru2 C11 2.178(16) . ?
Ru3 C21 2.143(15) . ?
Ru3 C20 2.142(15) . ?
Ru3 C22 2.160(14) . ?
Ru3 C19 2.169(15) . ?
Ru3 C24 2.171(16) . ?
Ru3 C23 2.174(16) . ?
Ru4 C5 2.13(2) . ?
Ru4 C2 2.140(17) . ?
Ru4 C3 2.142(18) . ?
Ru4 C1 2.146(18) . ?
Ru4 C4 2.159(19) . ?
Ru4 C6 2.16(2) . ?
Ru5 C16 2.118(15) . ?
Ru5 C18 2.135(14) . ?
Ru5 C14 2.136(15) . ?
Ru5 C17 2.144(15) . ?
Ru5 C15 2.162(15) . ?
Ru5 C13 2.177(14) . ?
C1 C2 1.42(2) . ?
C1 C6 1.43(3) . ?
C1 H1 0.9500 . ?
C2 C3 1.35(2) . ?
C2 H2 0.9500 . ?
C3 C4 1.41(2) . ?
C3 H3 0.9500 . ?
C4 C5 1.31(3) . ?
C4 H4 0.9500 . ?
C5 C6 1.46(3) . ?
C5 H5 0.9500 . ?
C6 H6 0.9500 . ?
C7 C12 1.37(2) . ?
C7 C8 1.46(2) . ?
C7 H7 0.9500 . ?
C8 C9 1.36(2) . ?
C8 H8 0.9500 . ?
C9 C10 1.45(2) . ?
C9 H9 0.9500 . ?
C10 C11 1.41(2) . ?
C10 H10 0.9500 . ?
C11 C12 1.40(2) . ?
C11 H11 0.9500 . ?
C12 H12 0.9500 . ?
C13 C14 1.404(18) . ?
C13 C18 1.411(18) . ?
C13 H13 0.9500 . ?
C14 C15 1.391(19) . ?
C14 H14 0.9500 . ?
C15 C16 1.45(2) . ?
C15 H15 0.9500 . ?
C16 C17 1.38(2) . ?
C16 H16 0.9500 . ?
C17 C18 1.44(2) . ?
C17 H17 0.9500 . ?
C18 H18 0.9500 . ?
C19 C20 1.34(2) . ?
C19 C24 1.41(2) . ?
C19 H19 0.9500 . ?
C20 C21 1.39(2) . ?
C20 H20 0.9500 . ?
C21 C22 1.38(2) . ?
C21 H21 0.9500 . ?
C22 C23 1.45(2) . ?
C22 H22 0.9500 . ?
C23 C24 1.35(2) . ?
C23 H23 0.9500 . ?
C24 H24 0.9500 . ?
C25 C26 1.37(2) . ?
C25 C30 1.44(2) . ?
C25 H25 0.9500 . ?
C26 C27 1.38(2) . ?
C26 H26 0.9500 . ?
C27 C28 1.47(2) . ?
C27 H27 0.9500 . ?
C28 C29 1.37(2) . ?
C28 H28 0.9500 . ?
C29 C30 1.42(2) . ?
C29 H29 0.9500 . ?
C30 H30 0.9500 . ?
